data_7033626
loop_
_publ_author_name
'Fischer, Paul J.'
'Weberg, Alexander B.'
'Bohrmann, Trent D.'
'Xu, Hanyue'
'Young, Victor G.'

_publ_section_title
;
 Group VI metal complexes of tris(diphenylphosphinomethyl)phenylborate:
 modulation of ligand donation via coordination of M(CO)3 units at the
 borate phenyl substituent.
;
_journal_issue 8
_journal_name_full 'Dalton transactions (Cambridge, England : 2003)'
_journal_page_first 3737
_journal_page_last 3744
_journal_paper_doi 10.1039/c4dt03857f
_journal_volume 44
_journal_year 2015
_chemical_absolute_configuration ad
_chemical_formula_moiety 'C51 H41 B Cr2 O6 P3, C8 H20 N, 0.5(C4 H10 O)'
_chemical_formula_sum 'C61 H66 B Cr2 N O6.5 P3'
_chemical_formula_weight 1124.86
_chemical_melting_point 568.0(10)
_chemical_name_common 14161a
_chemical_name_systematic '[Et4N][Cr(CO)3{6-(PhBP3)Cr(CO)3}]'
_chemical_properties_physical 'Air-sensitive, Moisture-sensitive'
_space_group_crystal_system monoclinic
_space_group_IT_number 4
_space_group_name_Hall 'P 2yb'
_space_group_name_H-M_alt 'P 1 21 1'
_symmetry_space_group_name_Hall 'P 2yb'
_symmetry_space_group_name_H-M 'P 1 21 1'
_atom_sites_solution_hydrogens geom
_audit_creation_method SHELXL-2014
_audit_update_record
;
2014-12-15 deposited with the CCDC.
2015-01-12 downloaded from the CCDC.
;
_cell_angle_alpha 90
_cell_angle_beta 91.070(1)
_cell_angle_gamma 90
_cell_formula_units_Z 4
_cell_length_a 13.9914(17)
_cell_length_b 22.205(3)
_cell_length_c 18.059(2)
_cell_measurement_reflns_used 2868
_cell_measurement_temperature 123(2)
_cell_measurement_theta_max 27.42
_cell_measurement_theta_min 2.71
_cell_volume 5609.6(12)
_computing_cell_refinement 'Bruker SAINT'
_computing_data_collection 'Bruker APEX2'
_computing_data_reduction 'Bruker SAINT'
_computing_molecular_graphics 'Bruker SHELXTL'
_computing_publication_material 'Bruker SHELXTL'
_computing_structure_refinement 'SHELXL-2014 (Sheldrick, 2014)'
_computing_structure_solution 'SHELXS-97 (Sheldrick, 2008)'
_diffrn_ambient_temperature 123(2)
_diffrn_measured_fraction_theta_full 1.000
_diffrn_measured_fraction_theta_max 0.993
_diffrn_measurement_device_type 'Bruker APEX-II CCD'
_diffrn_measurement_method '\f and \w scans'
_diffrn_radiation_type MoK\a
_diffrn_radiation_wavelength 0.71073
_diffrn_reflns_av_R_equivalents 0.0276
_diffrn_reflns_av_unetI/netI 0.0401
_diffrn_reflns_Laue_measured_fraction_full 1.000
_diffrn_reflns_Laue_measured_fraction_max 0.993
_diffrn_reflns_limit_h_max 17
_diffrn_reflns_limit_h_min -18
_diffrn_reflns_limit_k_max 28
_diffrn_reflns_limit_k_min -28
_diffrn_reflns_limit_l_max 23
_diffrn_reflns_limit_l_min -23
_diffrn_reflns_number 65363
_diffrn_reflns_point_group_measured_fraction_full 0.999
_diffrn_reflns_point_group_measured_fraction_max 0.986
_diffrn_reflns_theta_full 25.242
_diffrn_reflns_theta_max 27.449
_diffrn_reflns_theta_min 1.454
_diffrn_source 'sealed tube'
_exptl_absorpt_coefficient_mu 0.526
_exptl_absorpt_correction_T_max 0.5629
_exptl_absorpt_correction_T_min 0.5017
_exptl_absorpt_correction_type multi-scan
_exptl_absorpt_process_details 'SADABS 2012/1 (Sheldrick, 2012)'
_exptl_crystal_colour yellow
_exptl_crystal_density_diffrn 1.332
_exptl_crystal_description Plate
_exptl_crystal_F_000 2356
_exptl_crystal_recrystallization_method 'Re-crystallisation from solvent: THF/Et2O'
_exptl_crystal_size_max 0.450
_exptl_crystal_size_mid 0.350
_exptl_crystal_size_min 0.170
_exptl_transmission_factor_max 0.5629
_exptl_transmission_factor_min 0.5017
_refine_diff_density_max 0.577
_refine_diff_density_min -0.462
_refine_diff_density_rms 0.051
_refine_ls_abs_structure_details
;
 Flack x determined using 10688 quotients [(I+)-(I-)]/[(I+)+(I-)]
 (Parsons, Flack and Wagner, Acta Cryst. B69 (2013) 249-259).
;
_refine_ls_abs_structure_Flack 0.005(4)
_refine_ls_extinction_method none
_refine_ls_goodness_of_fit_ref 1.021
_refine_ls_hydrogen_treatment constr
_refine_ls_matrix_type full
_refine_ls_number_parameters 1352
_refine_ls_number_reflns 25293
_refine_ls_number_restraints 1
_refine_ls_restrained_S_all 1.021
_refine_ls_R_factor_all 0.0345
_refine_ls_R_factor_gt 0.0307
_refine_ls_shift/su_max 0.002
_refine_ls_shift/su_mean 0.000
_refine_ls_structure_factor_coef Fsqd
_refine_ls_weighting_details 'w=1/[\s^2^(Fo^2^)+(0.0469P)^2^] where P=(Fo^2^+2Fc^2^)/3'
_refine_ls_weighting_scheme calc
_refine_ls_wR_factor_gt 0.0759
_refine_ls_wR_factor_ref 0.0781
_reflns_Friedel_coverage 0.935
_reflns_Friedel_fraction_full 0.997
_reflns_Friedel_fraction_max 0.978
_reflns_number_gt 23525
_reflns_number_total 25293
_reflns_threshold_expression 'I > 2\s(I)'
_cod_data_source_file c4dt03857f2.cif
_cod_data_source_block 14161a
_cod_depositor_comments
;
The following automatic conversions were performed:

'_chemical_melting_point' value '567-569' was changed to '568.0(10)'
- the average value was taken and precision was estimated.

Automatic conversion script
Id: cif_fix_values 2935 2014-11-11 08:27:57Z andrius 

 Adding full bibliography for 7033620--7033630.cif.
;
_cod_database_code 7033626
_shelx_space_group_comment
;
The symmetry employed for this shelxl refinement is uniquely defined
by the following loop, which should always be used as a source of
symmetry information in preference to the above space-group names.
They are only intended as comments.
;
_shelx_estimated_absorpt_t_min 0.798
_shelx_estimated_absorpt_t_max 0.916
_shelxl_version_number 2014-3

loop_
_space_group_symop_operation_xyz
'x, y, z'
'-x, y+1/2, -z'

loop_
_atom_site_label
_atom_site_type_symbol
_atom_site_fract_x
_atom_site_fract_y
_atom_site_fract_z
_atom_site_U_iso_or_equiv
_atom_site_adp_type
_atom_site_occupancy
_atom_site_site_symmetry_order
_atom_site_calc_flag
_atom_site_refinement_flags_posn
_atom_site_refinement_flags_adp
Cr1A Cr 0.35861(3) 0.44988(2) 0.95205(2) 0.01284(9) Uani 1 1 d . .
Cr2A Cr 0.38319(4) 0.66353(2) 0.66472(3) 0.02070(11) Uani 1 1 d . .
P1A P 0.31590(5) 0.41568(3) 0.82975(4) 0.01280(14) Uani 1 1 d . .
P2A P 0.28827(5) 0.54495(3) 0.91742(4) 0.01471(14) Uani 1 1 d . .
P3A P 0.50040(5) 0.49046(3) 0.89815(4) 0.01328(14) Uani 1 1 d . .
O1A O 0.19284(16) 0.38966(11) 1.02412(13) 0.0290(5) Uani 1 1 d . .
O2A O 0.46148(18) 0.33841(11) 1.00026(12) 0.0321(6) Uani 1 1 d . .
O3A O 0.40930(16) 0.48666(11) 1.10719(12) 0.0276(5) Uani 1 1 d . .
O4A O 0.23758(18) 0.72219(12) 0.76038(15) 0.0396(6) Uani 1 1 d . .
O5A O 0.41167(19) 0.78740(11) 0.60341(14) 0.0359(6) Uani 1 1 d . .
O6A O 0.53251(18) 0.68805(11) 0.78067(14) 0.0345(6) Uani 1 1 d . .
C1A C 0.2538(2) 0.41486(14) 0.99291(16) 0.0188(6) Uani 1 1 d . .
C2A C 0.4221(2) 0.38101(14) 0.97746(16) 0.0191(6) Uani 1 1 d . .
C3A C 0.3908(2) 0.47542(13) 1.04518(16) 0.0190(6) Uani 1 1 d . .
C4A C 0.37284(19) 0.45711(13) 0.75571(14) 0.0147(5) Uani 1 1 d . .
H4AA H 0.4375 0.4404 0.7480 0.018 Uiso 1 1 calc R U
H4AB H 0.3353 0.4515 0.7092 0.018 Uiso 1 1 calc R U
C5A C 0.3380(2) 0.33549(13) 0.81082(15) 0.0163(6) Uani 1 1 d . .
C6A C 0.3086(3) 0.29317(15) 0.86223(18) 0.0277(7) Uani 1 1 d . .
H6AA H 0.2778 0.3061 0.9059 0.033 Uiso 1 1 calc R U
C7A C 0.3237(3) 0.23248(16) 0.8506(2) 0.0388(9) Uani 1 1 d . .
H7AA H 0.3016 0.2041 0.8857 0.047 Uiso 1 1 calc R U
C8A C 0.3703(3) 0.21274(16) 0.7890(2) 0.0340(8) Uani 1 1 d . .
H8AA H 0.3815 0.1709 0.7820 0.041 Uiso 1 1 calc R U
C9A C 0.4008(2) 0.25388(15) 0.7370(2) 0.0279(7) Uani 1 1 d . .
H9AA H 0.4330 0.2406 0.6942 0.033 Uiso 1 1 calc R U
C10A C 0.3839(2) 0.31494(13) 0.74825(17) 0.0212(6) Uani 1 1 d . .
H10A H 0.4041 0.3432 0.7123 0.025 Uiso 1 1 calc R U
C11A C 0.18955(19) 0.41809(13) 0.79943(16) 0.0165(5) Uani 1 1 d . .
C12A C 0.1157(2) 0.43468(15) 0.84585(17) 0.0229(7) Uani 1 1 d . .
H12A H 0.1292 0.4428 0.8966 0.027 Uiso 1 1 calc R U
C13A C 0.0225(2) 0.43949(19) 0.81867(19) 0.0361(9) Uani 1 1 d . .
H13A H -0.0273 0.4509 0.8509 0.043 Uiso 1 1 calc R U
C14A C 0.0018(2) 0.4277(2) 0.7447(2) 0.0414(10) Uani 1 1 d . .
H14A H -0.0618 0.4316 0.7260 0.050 Uiso 1 1 calc R U
C15A C 0.0738(2) 0.4102(2) 0.6983(2) 0.0393(9) Uani 1 1 d . .
H15A H 0.0598 0.4020 0.6476 0.047 Uiso 1 1 calc R U
C16A C 0.1667(2) 0.40451(16) 0.72571(17) 0.0259(7) Uani 1 1 d . .
H16A H 0.2156 0.3912 0.6938 0.031 Uiso 1 1 calc R U
C17A C 0.2870(2) 0.55674(13) 0.81800(15) 0.0163(6) Uani 1 1 d . .
H17A H 0.2292 0.5373 0.7966 0.020 Uiso 1 1 calc R U
H17B H 0.2816 0.6005 0.8083 0.020 Uiso 1 1 calc R U
C18A C 0.1642(2) 0.55984(14) 0.94529(16) 0.0203(6) Uani 1 1 d . .
C19A C 0.1323(2) 0.53877(16) 1.01282(19) 0.0295(7) Uani 1 1 d . .
H19A H 0.1754 0.5180 1.0451 0.035 Uiso 1 1 calc R U
C20A C 0.0378(3) 0.5476(2) 1.0341(2) 0.0433(10) Uani 1 1 d . .
H20A H 0.0170 0.5329 1.0805 0.052 Uiso 1 1 calc R U
C21A C -0.0252(3) 0.5777(2) 0.9876(2) 0.0430(10) Uani 1 1 d . .
H21A H -0.0898 0.5831 1.0013 0.052 Uiso 1 1 calc R U
C22A C 0.0063(3) 0.60000(19) 0.9207(2) 0.0391(9) Uani 1 1 d . .
H22A H -0.0368 0.6211 0.8888 0.047 Uiso 1 1 calc R U
C23A C 0.0999(2) 0.59183(16) 0.90004(18) 0.0288(7) Uani 1 1 d . .
H23A H 0.1209 0.6081 0.8545 0.035 Uiso 1 1 calc R U
C24A C 0.3449(2) 0.61344(13) 0.95750(16) 0.0192(6) Uani 1 1 d . .
C25A C 0.3621(3) 0.61527(15) 1.03391(18) 0.0286(7) Uani 1 1 d . .
H25A H 0.3443 0.5819 1.0635 0.034 Uiso 1 1 calc R U
C26A C 0.4045(3) 0.66482(17) 1.06711(19) 0.0355(8) Uani 1 1 d . .
H26A H 0.4159 0.6650 1.1191 0.043 Uiso 1 1 calc R U
C27A C 0.4303(3) 0.71367(16) 1.0258(2) 0.0349(8) Uani 1 1 d . .
H27A H 0.4599 0.7475 1.0489 0.042 Uiso 1 1 calc R U
C28A C 0.4129(3) 0.71339(16) 0.9505(2) 0.0324(8) Uani 1 1 d . .
H28A H 0.4302 0.7473 0.9216 0.039 Uiso 1 1 calc R U
C29A C 0.3697(2) 0.66330(14) 0.91617(18) 0.0245(6) Uani 1 1 d . .
H29A H 0.3575 0.6637 0.8643 0.029 Uiso 1 1 calc R U
C30A C 0.48134(19) 0.54354(12) 0.82197(15) 0.0153(5) Uani 1 1 d . .
H30A H 0.4791 0.5849 0.8423 0.018 Uiso 1 1 calc R U
H30B H 0.5363 0.5413 0.7884 0.018 Uiso 1 1 calc R U
C31A C 0.5823(2) 0.52798(13) 0.96404(16) 0.0175(6) Uani 1 1 d . .
C32A C 0.6173(2) 0.49428(15) 1.02364(17) 0.0241(6) Uani 1 1 d . .
H32A H 0.5949 0.4543 1.0304 0.029 Uiso 1 1 calc R U
C33A C 0.6841(2) 0.51764(17) 1.07334(18) 0.0297(8) Uani 1 1 d . .
H33A H 0.7081 0.4936 1.1131 0.036 Uiso 1 1 calc R U
C34A C 0.7157(2) 0.57635(19) 1.0647(2) 0.0352(8) Uani 1 1 d . .
H34A H 0.7602 0.5932 1.0992 0.042 Uiso 1 1 calc R U
C35A C 0.6823(3) 0.60979(18) 1.0061(2) 0.0381(9) Uani 1 1 d . .
H35A H 0.7048 0.6498 0.9996 0.046 Uiso 1 1 calc R U
C36A C 0.6156(2) 0.58607(16) 0.95570(19) 0.0289(7) Uani 1 1 d . .
H36A H 0.5931 0.6100 0.9154 0.035 Uiso 1 1 calc R U
C37A C 0.58850(19) 0.43697(13) 0.85917(15) 0.0157(5) Uani 1 1 d . .
C38A C 0.5692(2) 0.37660(14) 0.84865(16) 0.0197(6) Uani 1 1 d . .
H38A H 0.5090 0.3610 0.8628 0.024 Uiso 1 1 calc R U
C39A C 0.6368(2) 0.33777(14) 0.81741(18) 0.0247(7) Uani 1 1 d . .
H39A H 0.6219 0.2964 0.8100 0.030 Uiso 1 1 calc R U
C40A C 0.7249(2) 0.36006(16) 0.79759(19) 0.0284(7) Uani 1 1 d . .
H40A H 0.7711 0.3342 0.7764 0.034 Uiso 1 1 calc R U
C41A C 0.7451(2) 0.42000(17) 0.80879(19) 0.0293(7) Uani 1 1 d . .
H41A H 0.8058 0.4352 0.7955 0.035 Uiso 1 1 calc R U
C42A C 0.6783(2) 0.45876(15) 0.83921(17) 0.0227(6) Uani 1 1 d . .
H42A H 0.6936 0.5000 0.8464 0.027 Uiso 1 1 calc R U
C43A C 0.3833(2) 0.56457(13) 0.69279(15) 0.0167(6) Uani 1 1 d . .
C44A C 0.2972(2) 0.57943(13) 0.65514(16) 0.0192(6) Uani 1 1 d . .
H44A H 0.2386 0.5689 0.6776 0.023 Uiso 1 1 calc R U
C45A C 0.2932(2) 0.60900(14) 0.58609(17) 0.0234(6) Uani 1 1 d . .
H45A H 0.2332 0.6175 0.5630 0.028 Uiso 1 1 calc R U
C46A C 0.3773(3) 0.62569(14) 0.55190(17) 0.0261(7) Uani 1 1 d . .
H46A H 0.3752 0.6476 0.5068 0.031 Uiso 1 1 calc R U
C47A C 0.4653(2) 0.60980(15) 0.58468(18) 0.0263(7) Uani 1 1 d . .
H47A H 0.5231 0.6188 0.5603 0.032 Uiso 1 1 calc R U
C48A C 0.4677(2) 0.58041(14) 0.65404(17) 0.0220(6) Uani 1 1 d . .
H48A H 0.5281 0.5708 0.6758 0.026 Uiso 1 1 calc R U
C49A C 0.2921(2) 0.69913(15) 0.72231(18) 0.0259(7) Uani 1 1 d . .
C50A C 0.4013(2) 0.73902(15) 0.62536(18) 0.0269(7) Uani 1 1 d . .
C51A C 0.4741(2) 0.67978(14) 0.73570(18) 0.0247(7) Uani 1 1 d . .
B1A B 0.3821(2) 0.53068(14) 0.77381(17) 0.0138(6) Uani 1 1 d . .
Cr1B Cr 0.85856(3) 0.45595(2) 0.35324(2) 0.01336(9) Uani 1 1 d . .
Cr2B Cr 0.89468(3) 0.64549(2) 0.68174(3) 0.01805(10) Uani 1 1 d . .
P1B P 0.82857(5) 0.43958(3) 0.48304(4) 0.01357(14) Uani 1 1 d . .
P2B P 0.79801(5) 0.55566(3) 0.37297(4) 0.01396(14) Uani 1 1 d . .
P3B P 1.01007(5) 0.49518(3) 0.39195(4) 0.01561(14) Uani 1 1 d . .
O1B O 0.67444(16) 0.39749(11) 0.30633(14) 0.0315(5) Uani 1 1 d . .
O2B O 0.94182(18) 0.33625(10) 0.31415(13) 0.0310(5) Uani 1 1 d . .
O3B O 0.87551(18) 0.47066(12) 0.18913(12) 0.0327(6) Uani 1 1 d . .
O4B O 0.8436(2) 0.54570(15) 0.7843(2) 0.0638(10) Uani 1 1 d . .
O5B O 0.8647(2) 0.72693(15) 0.81066(16) 0.0529(8) Uani 1 1 d . .
O6B O 0.68915(18) 0.65358(17) 0.63712(17) 0.0598(9) Uani 1 1 d . .
C1B C 0.7432(2) 0.42236(14) 0.32734(16) 0.0193(6) Uani 1 1 d . .
C2B C 0.9109(2) 0.38188(14) 0.33391(16) 0.0202(6) Uani 1 1 d . .
C3B C 0.8718(2) 0.46835(14) 0.25425(17) 0.0202(6) Uani 1 1 d . .
C4B C 0.89863(19) 0.48925(13) 0.54439(15) 0.0153(5) Uani 1 1 d . .
H4BA H 0.8672 0.4918 0.5929 0.018 Uiso 1 1 calc R U
H4BB H 0.9630 0.4717 0.5527 0.018 Uiso 1 1 calc R U
C5B C 0.8495(2) 0.36150(13) 0.51355(16) 0.0170(6) Uani 1 1 d . .
C6B C 0.8163(2) 0.31449(14) 0.46844(18) 0.0243(7) Uani 1 1 d . .
H6BA H 0.7815 0.3234 0.4241 0.029 Uiso 1 1 calc R U
C7B C 0.8336(3) 0.25523(15) 0.4877(2) 0.0340(8) Uani 1 1 d . .
H7BA H 0.8111 0.2237 0.4563 0.041 Uiso 1 1 calc R U
C8B C 0.8831(3) 0.24148(16) 0.5519(2) 0.0374(9) Uani 1 1 d . .
H8BA H 0.8961 0.2007 0.5643 0.045 Uiso 1 1 calc R U
C9B C 0.9140(2) 0.28738(17) 0.5986(2) 0.0353(8) Uani 1 1 d . .
H9BA H 0.9472 0.2782 0.6435 0.042 Uiso 1 1 calc R U
C10B C 0.8962(2) 0.34671(15) 0.57927(19) 0.0269(7) Uani 1 1 d . .
H10B H 0.9166 0.3780 0.6118 0.032 Uiso 1 1 calc R U
C11B C 0.70735(19) 0.44628(12) 0.52192(15) 0.0163(5) Uani 1 1 d . .
C12B C 0.6268(2) 0.45853(14) 0.47870(16) 0.0198(6) Uani 1 1 d . .
H12B H 0.6329 0.4645 0.4269 0.024 Uiso 1 1 calc R U
C13B C 0.5373(2) 0.46221(15) 0.51015(17) 0.0240(6) Uani 1 1 d . .
H13B H 0.4831 0.4717 0.4799 0.029 Uiso 1 1 calc R U
C14B C 0.5263(2) 0.45217(15) 0.58496(17) 0.0246(6) Uani 1 1 d . .
H14B H 0.4646 0.4537 0.6059 0.029 Uiso 1 1 calc R U
C15B C 0.6057(2) 0.43986(15) 0.62922(17) 0.0248(7) Uani 1 1 d . .
H15B H 0.5990 0.4334 0.6809 0.030 Uiso 1 1 calc R U
C16B C 0.6954(2) 0.43696(14) 0.59754(17) 0.0220(6) Uani 1 1 d . .
H16B H 0.7498 0.4284 0.6281 0.026 Uiso 1 1 calc R U
C17B C 0.8084(2) 0.58046(13) 0.46961(15) 0.0151(5) Uani 1 1 d . .
H17C H 0.8047 0.6250 0.4714 0.018 Uiso 1 1 calc R U
H17D H 0.7540 0.5641 0.4976 0.018 Uiso 1 1 calc R U
C18B C 0.6731(2) 0.56674(13) 0.34287(16) 0.0162(6) Uani 1 1 d . .
C19B C 0.6454(2) 0.54641(13) 0.27212(16) 0.0192(6) Uani 1 1 d . .
H19B H 0.6911 0.5270 0.2420 0.023 Uiso 1 1 calc R U
C20B C 0.5530(2) 0.55407(14) 0.24530(18) 0.0250(7) Uani 1 1 d . .
H20B H 0.5357 0.5400 0.1972 0.030 Uiso 1 1 calc R U
C21B C 0.4860(2) 0.58220(15) 0.2886(2) 0.0279(7) Uani 1 1 d . .
H21B H 0.4224 0.5874 0.2703 0.033 Uiso 1 1 calc R U
C22B C 0.5114(2) 0.60281(16) 0.35852(19) 0.0293(7) Uani 1 1 d . .
H22B H 0.4653 0.6222 0.3882 0.035 Uiso 1 1 calc R U
C23B C 0.6048(2) 0.59511(14) 0.38562(17) 0.0218(6) Uani 1 1 d . .
H23B H 0.6218 0.6094 0.4337 0.026 Uiso 1 1 calc R U
C24B C 0.8486(2) 0.62060(14) 0.32154(16) 0.0192(6) Uani 1 1 d . .
C25B C 0.9108(2) 0.61241(16) 0.26422(19) 0.0275(7) Uani 1 1 d . .
H25B H 0.9304 0.5728 0.2515 0.033 Uiso 1 1 calc R U
C26B C 0.9456(3) 0.66189(18) 0.2244(2) 0.0387(9) Uani 1 1 d . .
H26B H 0.9887 0.6558 0.1850 0.046 Uiso 1 1 calc R U
C27B C 0.9172(3) 0.71935(17) 0.2427(2) 0.0380(9) Uani 1 1 d . .
H27B H 0.9405 0.7529 0.2159 0.046 Uiso 1 1 calc R U
C28B C 0.8552(3) 0.72798(17) 0.2997(2) 0.0353(8) Uani 1 1 d . .
H28B H 0.8363 0.7676 0.3127 0.042 Uiso 1 1 calc R U
C29B C 0.8201(2) 0.67898(15) 0.33843(19) 0.0274(7) Uani 1 1 d . .
H29B H 0.7760 0.6854 0.3770 0.033 Uiso 1 1 calc R U
C30B C 1.0010(2) 0.56151(13) 0.45056(15) 0.0169(6) Uani 1 1 d . .
H30C H 1.0614 0.5663 0.4793 0.020 Uiso 1 1 calc R U
H30D H 0.9929 0.5975 0.4187 0.020 Uiso 1 1 calc R U
C31B C 1.0917(2) 0.51622(15) 0.31748(16) 0.0213(6) Uani 1 1 d . .
C32B C 1.1041(2) 0.47588(15) 0.25912(16) 0.0230(6) Uani 1 1 d . .
H32B H 1.0706 0.4387 0.2586 0.028 Uiso 1 1 calc R U
C33B C 1.1652(2) 0.48994(17) 0.20190(18) 0.0320(8) Uani 1 1 d . .
H33B H 1.1728 0.4626 0.1620 0.038 Uiso 1 1 calc R U
C34B C 1.2148(2) 0.54358(19) 0.20310(19) 0.0362(9) Uani 1 1 d . .
H34B H 1.2576 0.5528 0.1644 0.043 Uiso 1 1 calc R U
C35B C 1.2027(3) 0.58379(19) 0.2599(2) 0.0377(9) Uani 1 1 d . .
H35B H 1.2364 0.6210 0.2599 0.045 Uiso 1 1 calc R U
C36B C 1.1418(2) 0.57043(17) 0.31719(19) 0.0305(8) Uani 1 1 d . .
H36B H 1.1341 0.5984 0.3565 0.037 Uiso 1 1 calc R U
C37B C 1.0957(2) 0.44776(15) 0.44606(15) 0.0212(6) Uani 1 1 d . .
C38B C 1.0767(2) 0.38825(15) 0.46338(17) 0.0237(7) Uani 1 1 d . .
H38B H 1.0192 0.3701 0.4457 0.028 Uiso 1 1 calc R U
C39B C 1.1411(3) 0.35468(18) 0.50665(18) 0.0329(8) Uani 1 1 d . .
H39B H 1.1270 0.3141 0.5189 0.039 Uiso 1 1 calc R U
C40B C 1.2257(3) 0.3807(2) 0.53170(19) 0.0383(10) Uani 1 1 d . .
H40B H 1.2696 0.3579 0.5612 0.046 Uiso 1 1 calc R U
C41B C 1.2461(2) 0.4388(2) 0.5140(2) 0.0387(9) Uani 1 1 d . .
H41B H 1.3045 0.4563 0.5309 0.046 Uiso 1 1 calc R U
C42B C 1.1825(2) 0.47280(17) 0.47163(19) 0.0300(8) Uani 1 1 d . .
H42B H 1.1977 0.5133 0.4597 0.036 Uiso 1 1 calc R U
C43B C 0.9466(2) 0.60534(13) 0.57350(16) 0.0174(6) Uani 1 1 d . .
C44B C 1.0046(2) 0.58659(14) 0.63359(16) 0.0208(6) Uani 1 1 d . .
H44B H 1.0134 0.5447 0.6417 0.025 Uiso 1 1 calc R U
C45B C 1.0505(2) 0.62789(16) 0.68266(18) 0.0256(7) Uani 1 1 d . .
H45B H 1.0912 0.6135 0.7215 0.031 Uiso 1 1 calc R U
C46B C 1.0357(2) 0.68966(16) 0.67363(18) 0.0270(7) Uani 1 1 d . .
H46B H 1.0651 0.7175 0.7069 0.032 Uiso 1 1 calc R U
C47B C 0.9775(2) 0.71035(15) 0.61522(18) 0.0264(7) Uani 1 1 d . .
H47B H 0.9675 0.7523 0.6084 0.032 Uiso 1 1 calc R U
C48B C 0.9340(2) 0.66887(14) 0.56694(17) 0.0215(6) Uani 1 1 d . .
H48B H 0.8941 0.6838 0.5279 0.026 Uiso 1 1 calc R U
C49B C 0.8637(3) 0.58347(17) 0.7436(2) 0.0359(8) Uani 1 1 d . .
C50B C 0.8744(2) 0.69559(17) 0.75974(19) 0.0302(7) Uani 1 1 d . .
C51B C 0.7686(2) 0.65064(18) 0.65372(19) 0.0342(8) Uani 1 1 d . .
B1B B 0.9098(2) 0.55819(14) 0.50954(17) 0.0151(6) Uani 1 1 d . .
N1C N -0.0826(2) 0.29271(16) 1.0157(2) 0.0472(9) Uani 1 1 d . .
C1C C 0.0094(3) 0.2983(2) 0.9736(2) 0.0474(11) Uani 1 1 d . .
H1CA H -0.0066 0.3013 0.9201 0.057 Uiso 1 1 calc R U
H1CB H 0.0412 0.3364 0.9885 0.057 Uiso 1 1 calc R U
C2C C 0.0794(3) 0.2472(2) 0.9851(3) 0.0579(13) Uani 1 1 d . .
H2CA H 0.1361 0.2543 0.9552 0.087 Uiso 1 1 calc R U
H2CB H 0.0492 0.2093 0.9699 0.087 Uiso 1 1 calc R U
H2CC H 0.0983 0.2450 1.0375 0.087 Uiso 1 1 calc R U
C3C C -0.1352(3) 0.2347(2) 0.9947(3) 0.0592(14) Uani 1 1 d . .
H3CA H -0.0950 0.2001 1.0101 0.071 Uiso 1 1 calc R U
H3CB H -0.1949 0.2327 1.0232 0.071 Uiso 1 1 calc R U
C4C C -0.1603(4) 0.2279(3) 0.9141(4) 0.0756(17) Uani 1 1 d . .
H4CA H -0.1923 0.1892 0.9059 0.113 Uiso 1 1 calc R U
H4CB H -0.1019 0.2295 0.8850 0.113 Uiso 1 1 calc R U
H4CC H -0.2032 0.2607 0.8986 0.113 Uiso 1 1 calc R U
C5C C -0.0613(4) 0.2887(2) 1.0976(3) 0.0599(13) Uani 1 1 d . .
H5CA H -0.0247 0.2513 1.1075 0.072 Uiso 1 1 calc R U
H5CB H -0.1225 0.2855 1.1240 0.072 Uiso 1 1 calc R U
C6C C -0.0050(5) 0.3419(3) 1.1296(3) 0.0748(17) Uani 1 1 d . .
H6CA H 0.0068 0.3355 1.1827 0.112 Uiso 1 1 calc R U
H6CB H -0.0419 0.3791 1.1223 0.112 Uiso 1 1 calc R U
H6CC H 0.0561 0.3454 1.1044 0.112 Uiso 1 1 calc R U
C7C C -0.1419(4) 0.3472(2) 0.9933(4) 0.0696(15) Uani 1 1 d . .
H7CA H -0.1047 0.3841 1.0045 0.083 Uiso 1 1 calc R U
H7CB H -0.1541 0.3459 0.9392 0.083 Uiso 1 1 calc R U
C8C C -0.2363(5) 0.3508(3) 1.0322(6) 0.135(4) Uani 1 1 d . .
H8CA H -0.2669 0.3896 1.0210 0.202 Uiso 1 1 calc R U
H8CB H -0.2255 0.3473 1.0857 0.202 Uiso 1 1 calc R U
H8CC H -0.2780 0.3180 1.0150 0.202 Uiso 1 1 calc R U
N1D N 0.38341(19) 0.35173(12) 0.24386(14) 0.0228(5) Uani 1 1 d . .
C1D C 0.4876(2) 0.33655(15) 0.23196(18) 0.0252(7) Uani 1 1 d . .
H1DA H 0.4918 0.2939 0.2163 0.030 Uiso 1 1 calc R U
H1DB H 0.5224 0.3403 0.2800 0.030 Uiso 1 1 calc R U
C2D C 0.5383(2) 0.37510(17) 0.17528(19) 0.0307(7) Uani 1 1 d . .
H2DA H 0.6039 0.3606 0.1697 0.046 Uiso 1 1 calc R U
H2DB H 0.5396 0.4171 0.1921 0.046 Uiso 1 1 calc R U
H2DC H 0.5040 0.3725 0.1275 0.046 Uiso 1 1 calc R U
C3D C 0.3258(2) 0.34736(16) 0.17115(18) 0.0284(7) Uani 1 1 d . .
H3DA H 0.2579 0.3559 0.1815 0.034 Uiso 1 1 calc R U
H3DB H 0.3485 0.3791 0.1372 0.034 Uiso 1 1 calc R U
C4D C 0.3316(3) 0.28726(16) 0.13202(19) 0.0305(7) Uani 1 1 d . .
H4DA H 0.2953 0.2892 0.0852 0.046 Uiso 1 1 calc R U
H4DB H 0.3047 0.2558 0.1635 0.046 Uiso 1 1 calc R U
H4DC H 0.3986 0.2778 0.1221 0.046 Uiso 1 1 calc R U
C5D C 0.3725(2) 0.41613(15) 0.27060(18) 0.0282(7) Uani 1 1 d . .
H5DA H 0.3978 0.4436 0.2325 0.034 Uiso 1 1 calc R U
H5DB H 0.3036 0.4250 0.2756 0.034 Uiso 1 1 calc R U
C6D C 0.4228(3) 0.42932(17) 0.34349(19) 0.0321(8) Uani 1 1 d . .
H6DA H 0.4074 0.4704 0.3593 0.048 Uiso 1 1 calc R U
H6DB H 0.4920 0.4256 0.3375 0.048 Uiso 1 1 calc R U
H6DC H 0.4016 0.4006 0.3810 0.048 Uiso 1 1 calc R U
C7D C 0.3459(2) 0.30734(15) 0.30015(19) 0.0284(7) Uani 1 1 d . .
H7DA H 0.3468 0.2666 0.2780 0.034 Uiso 1 1 calc R U
H7DB H 0.3902 0.3070 0.3435 0.034 Uiso 1 1 calc R U
C8D C 0.2461(3) 0.31988(18) 0.3270(2) 0.0375(9) Uani 1 1 d . .
H8DA H 0.2256 0.2868 0.3590 0.056 Uiso 1 1 calc R U
H8DB H 0.2020 0.3233 0.2844 0.056 Uiso 1 1 calc R U
H8DC H 0.2460 0.3577 0.3551 0.056 Uiso 1 1 calc R U
O1E O 0.4586(2) 0.74429(11) 0.42125(15) 0.0433(7) Uani 1 1 d . .
C1E C 0.3273(3) 0.7257(2) 0.3412(3) 0.0532(12) Uani 1 1 d . .
H1EA H 0.2738 0.7443 0.3138 0.080 Uiso 1 1 calc R U
H1EB H 0.3027 0.6959 0.3760 0.080 Uiso 1 1 calc R U
H1EC H 0.3700 0.7059 0.3063 0.080 Uiso 1 1 calc R U
C2E C 0.3804(3) 0.77227(19) 0.3822(3) 0.0528(12) Uani 1 1 d . .
H2EA H 0.4047 0.8030 0.3475 0.063 Uiso 1 1 calc R U
H2EB H 0.3378 0.7925 0.4177 0.063 Uiso 1 1 calc R U
C3E C 0.5236(4) 0.78625(19) 0.4536(2) 0.0566(13) Uani 1 1 d . .
H3EA H 0.4893 0.8132 0.4877 0.068 Uiso 1 1 calc R U
H3EB H 0.5524 0.8112 0.4145 0.068 Uiso 1 1 calc R U
C4E C 0.5999(4) 0.7529(2) 0.4950(3) 0.0585(13) Uani 1 1 d . .
H4EA H 0.6447 0.7817 0.5177 0.088 Uiso 1 1 calc R U
H4EB H 0.6341 0.7268 0.4608 0.088 Uiso 1 1 calc R U
H4EC H 0.5710 0.7284 0.5337 0.088 Uiso 1 1 calc R U

loop_
_atom_site_aniso_label
_atom_site_aniso_U_11
_atom_site_aniso_U_22
_atom_site_aniso_U_33
_atom_site_aniso_U_23
_atom_site_aniso_U_13
_atom_site_aniso_U_12
Cr1A 0.0122(2) 0.0159(2) 0.0104(2) -0.00020(17) 0.00042(16) -0.00073(17)
Cr2A 0.0250(3) 0.0177(2) 0.0193(2) 0.00150(19) -0.00009(19) 0.00023(19)
P1A 0.0119(3) 0.0151(3) 0.0115(3) -0.0006(3) 0.0007(3) -0.0011(3)
P2A 0.0148(3) 0.0170(4) 0.0123(3) -0.0010(3) 0.0019(3) 0.0008(3)
P3A 0.0120(3) 0.0151(3) 0.0127(3) -0.0008(3) -0.0004(3) -0.0008(3)
O1A 0.0234(12) 0.0388(14) 0.0251(12) 0.0049(10) 0.0064(9) -0.0106(10)
O2A 0.0457(15) 0.0278(13) 0.0228(12) 0.0038(10) 0.0013(10) 0.0146(11)
O3A 0.0323(12) 0.0348(13) 0.0155(11) -0.0045(9) -0.0043(9) 0.0017(10)
O4A 0.0343(14) 0.0430(15) 0.0416(15) -0.0090(12) 0.0022(12) 0.0090(12)
O5A 0.0527(16) 0.0244(13) 0.0308(13) 0.0047(10) 0.0034(12) -0.0023(11)
O6A 0.0389(14) 0.0274(13) 0.0369(14) 0.0025(11) -0.0097(12) -0.0055(11)
C1A 0.0163(14) 0.0238(15) 0.0160(14) -0.0019(12) -0.0044(11) -0.0004(12)
C2A 0.0221(15) 0.0233(16) 0.0118(13) -0.0012(11) 0.0008(11) 0.0006(12)
C3A 0.0183(14) 0.0194(14) 0.0192(15) 0.0001(11) 0.0013(12) 0.0017(11)
C4A 0.0139(12) 0.0180(14) 0.0122(12) 0.0012(11) 0.0017(10) 0.0008(11)
C5A 0.0155(13) 0.0160(14) 0.0172(14) -0.0001(11) -0.0033(11) -0.0031(11)
C6A 0.0419(19) 0.0220(16) 0.0193(16) -0.0008(12) 0.0056(14) -0.0066(14)
C7A 0.067(3) 0.0191(17) 0.0308(19) 0.0053(14) 0.0024(18) -0.0104(17)
C8A 0.044(2) 0.0192(17) 0.039(2) -0.0035(15) -0.0065(16) -0.0003(15)
C9A 0.0253(16) 0.0252(17) 0.0332(18) -0.0099(14) 0.0024(14) 0.0027(13)
C10A 0.0220(15) 0.0168(15) 0.0249(16) -0.0029(12) 0.0027(12) -0.0023(12)
C11A 0.0146(13) 0.0171(14) 0.0177(14) 0.0002(11) -0.0012(11) -0.0010(11)
C12A 0.0176(14) 0.0334(18) 0.0176(14) -0.0049(12) 0.0010(11) -0.0030(12)
C13A 0.0178(15) 0.064(3) 0.0266(17) -0.0135(17) 0.0015(13) 0.0028(16)
C14A 0.0149(15) 0.079(3) 0.0299(19) -0.0166(19) -0.0068(14) 0.0053(17)
C15A 0.0214(17) 0.074(3) 0.0223(17) -0.0171(18) -0.0035(14) -0.0021(17)
C16A 0.0161(14) 0.042(2) 0.0194(15) -0.0120(14) 0.0017(12) -0.0003(13)
C17A 0.0183(14) 0.0181(14) 0.0124(13) -0.0014(11) 0.0006(11) 0.0019(11)
C18A 0.0156(14) 0.0267(16) 0.0185(14) -0.0046(12) 0.0006(11) 0.0026(12)
C19A 0.0257(17) 0.0358(19) 0.0274(17) 0.0031(14) 0.0093(14) 0.0083(14)
C20A 0.036(2) 0.054(3) 0.041(2) 0.0047(19) 0.0208(17) 0.0098(18)
C21A 0.0221(18) 0.057(3) 0.050(2) -0.007(2) 0.0138(17) 0.0072(17)
C22A 0.0249(18) 0.054(2) 0.038(2) -0.0094(18) -0.0037(15) 0.0135(17)
C23A 0.0271(17) 0.0376(19) 0.0217(16) -0.0020(14) 0.0004(13) 0.0092(14)
C24A 0.0191(14) 0.0187(15) 0.0199(15) -0.0034(11) 0.0029(12) 0.0017(11)
C25A 0.043(2) 0.0245(17) 0.0187(16) -0.0012(13) 0.0022(14) -0.0057(15)
C26A 0.053(2) 0.0312(19) 0.0228(17) -0.0082(14) 0.0012(16) -0.0079(17)
C27A 0.045(2) 0.0263(18) 0.0339(19) -0.0089(15) 0.0053(16) -0.0110(15)
C28A 0.039(2) 0.0235(17) 0.0355(19) 0.0007(14) 0.0084(15) -0.0066(14)
C29A 0.0289(16) 0.0226(16) 0.0220(15) -0.0011(13) 0.0020(13) 0.0000(13)
C30A 0.0165(13) 0.0140(13) 0.0154(13) 0.0013(10) 0.0019(11) -0.0014(10)
C31A 0.0149(13) 0.0227(15) 0.0149(13) -0.0059(11) 0.0003(11) -0.0018(11)
C32A 0.0181(14) 0.0302(17) 0.0239(16) -0.0031(13) -0.0011(12) 0.0002(13)
C33A 0.0228(16) 0.045(2) 0.0211(16) -0.0060(14) -0.0061(13) 0.0052(14)
C34A 0.0219(17) 0.052(2) 0.0313(19) -0.0177(17) -0.0056(14) -0.0044(15)
C35A 0.040(2) 0.038(2) 0.037(2) -0.0115(16) -0.0071(17) -0.0148(17)
C36A 0.0293(17) 0.0279(17) 0.0294(18) -0.0023(14) -0.0052(14) -0.0058(14)
C37A 0.0142(13) 0.0205(14) 0.0122(12) 0.0001(10) -0.0009(10) 0.0028(11)
C38A 0.0169(14) 0.0224(15) 0.0197(15) -0.0003(12) -0.0002(11) -0.0003(12)
C39A 0.0265(16) 0.0197(16) 0.0278(17) -0.0048(13) 0.0026(13) 0.0035(13)
C40A 0.0226(16) 0.0324(18) 0.0303(17) -0.0038(14) 0.0040(13) 0.0110(13)
C41A 0.0184(15) 0.0370(19) 0.0328(18) -0.0023(15) 0.0080(13) 0.0002(13)
C42A 0.0191(14) 0.0235(16) 0.0255(15) -0.0012(13) 0.0034(12) -0.0017(12)
C43A 0.0206(14) 0.0162(14) 0.0135(13) 0.0006(11) 0.0031(11) 0.0001(11)
C44A 0.0224(15) 0.0181(14) 0.0172(14) -0.0002(11) -0.0016(12) -0.0008(11)
C45A 0.0296(16) 0.0208(15) 0.0195(15) -0.0004(12) -0.0078(13) 0.0009(12)
C46A 0.045(2) 0.0188(15) 0.0143(14) 0.0022(12) 0.0014(13) 0.0003(14)
C47A 0.0327(17) 0.0252(17) 0.0215(16) 0.0035(13) 0.0091(13) -0.0016(13)
C48A 0.0232(15) 0.0242(16) 0.0187(15) 0.0011(12) 0.0027(12) 0.0011(12)
C49A 0.0277(17) 0.0232(16) 0.0267(17) 0.0009(13) -0.0017(14) 0.0016(13)
C50A 0.0345(18) 0.0239(17) 0.0223(16) 0.0006(13) -0.0007(13) 0.0009(14)
C51A 0.0304(17) 0.0178(15) 0.0260(16) 0.0015(12) 0.0011(14) 0.0000(13)
B1A 0.0131(14) 0.0147(15) 0.0138(14) 0.0011(12) 0.0011(12) 0.0012(11)
Cr1B 0.0134(2) 0.0150(2) 0.0116(2) -0.00222(17) -0.00136(16) 0.00173(17)
Cr2B 0.0159(2) 0.0192(2) 0.0190(2) -0.00405(18) 0.00161(18) -0.00079(18)
P1B 0.0134(3) 0.0142(3) 0.0130(3) -0.0015(3) -0.0012(3) 0.0004(3)
P2B 0.0130(3) 0.0155(3) 0.0134(3) -0.0008(3) -0.0009(3) 0.0006(3)
P3B 0.0122(3) 0.0213(4) 0.0133(3) -0.0027(3) 0.0003(3) 0.0010(3)
O1B 0.0229(12) 0.0359(14) 0.0352(13) -0.0055(11) -0.0075(10) -0.0076(10)
O2B 0.0470(15) 0.0193(12) 0.0269(12) -0.0013(9) 0.0042(11) 0.0138(10)
O3B 0.0402(14) 0.0427(15) 0.0151(11) 0.0014(10) -0.0025(10) 0.0080(11)
O4B 0.0547(19) 0.0477(19) 0.090(3) 0.0269(18) 0.0230(18) -0.0042(15)
O5B 0.0508(18) 0.068(2) 0.0404(16) -0.0304(15) 0.0047(13) 0.0084(15)
O6B 0.0193(14) 0.102(3) 0.0581(19) -0.0109(19) -0.0075(13) 0.0048(15)
C1B 0.0214(15) 0.0206(15) 0.0158(14) -0.0012(11) -0.0018(11) 0.0025(12)
C2B 0.0230(15) 0.0228(16) 0.0146(14) 0.0004(12) -0.0015(11) 0.0011(12)
C3B 0.0189(14) 0.0210(15) 0.0207(15) -0.0021(11) -0.0024(12) 0.0036(11)
C4B 0.0158(13) 0.0176(14) 0.0122(13) -0.0037(11) -0.0028(10) 0.0012(11)
C5B 0.0145(13) 0.0147(14) 0.0221(15) 0.0023(11) 0.0029(11) 0.0013(10)
C6B 0.0286(17) 0.0215(16) 0.0230(16) -0.0011(12) 0.0032(13) -0.0036(13)
C7B 0.045(2) 0.0183(16) 0.039(2) -0.0033(14) 0.0136(17) -0.0030(15)
C8B 0.036(2) 0.0220(17) 0.055(2) 0.0108(16) 0.0140(17) 0.0084(15)
C9B 0.0270(18) 0.034(2) 0.044(2) 0.0169(17) -0.0041(16) 0.0055(15)
C10B 0.0219(16) 0.0267(17) 0.0319(18) 0.0035(14) -0.0060(13) -0.0021(13)
C11B 0.0170(13) 0.0123(13) 0.0197(13) -0.0020(11) 0.0018(11) -0.0005(11)
C12B 0.0208(14) 0.0211(15) 0.0174(14) -0.0013(12) 0.0002(11) -0.0029(12)
C13B 0.0157(14) 0.0330(18) 0.0232(15) -0.0040(13) -0.0011(12) 0.0020(12)
C14B 0.0174(14) 0.0296(17) 0.0268(16) -0.0051(14) 0.0057(12) 0.0000(13)
C15B 0.0270(16) 0.0287(17) 0.0189(14) 0.0022(13) 0.0062(12) 0.0022(13)
C16B 0.0198(14) 0.0267(16) 0.0195(14) 0.0015(12) -0.0008(12) 0.0009(12)
C17B 0.0149(13) 0.0158(13) 0.0146(13) -0.0021(10) 0.0002(11) 0.0008(10)
C18B 0.0150(13) 0.0148(13) 0.0186(14) 0.0030(11) -0.0012(11) -0.0019(10)
C19B 0.0211(14) 0.0169(14) 0.0193(15) 0.0005(11) -0.0028(12) 0.0004(11)
C20B 0.0260(16) 0.0206(15) 0.0279(16) 0.0022(13) -0.0107(13) -0.0021(13)
C21B 0.0146(14) 0.0301(18) 0.0387(19) 0.0043(15) -0.0071(13) 0.0015(12)
C22B 0.0210(16) 0.0350(19) 0.0320(18) 0.0014(15) 0.0044(14) 0.0098(13)
C23B 0.0211(15) 0.0245(16) 0.0196(15) -0.0029(12) -0.0022(12) 0.0040(12)
C24B 0.0163(14) 0.0224(15) 0.0187(15) 0.0028(12) -0.0036(11) -0.0022(11)
C25B 0.0281(17) 0.0282(17) 0.0263(17) 0.0057(13) 0.0033(14) -0.0017(13)
C26B 0.040(2) 0.042(2) 0.034(2) 0.0127(17) 0.0122(16) -0.0052(17)
C27B 0.038(2) 0.034(2) 0.041(2) 0.0176(17) -0.0023(17) -0.0136(16)
C28B 0.038(2) 0.0247(18) 0.043(2) 0.0079(15) -0.0053(16) -0.0027(15)
C29B 0.0286(17) 0.0245(17) 0.0292(17) 0.0052(13) 0.0021(14) -0.0004(13)
C30B 0.0147(13) 0.0206(14) 0.0155(13) -0.0037(11) 0.0007(11) -0.0017(11)
C31B 0.0151(14) 0.0324(17) 0.0166(14) 0.0006(12) 0.0020(11) 0.0008(12)
C32B 0.0235(15) 0.0275(16) 0.0179(15) 0.0002(12) 0.0005(12) 0.0084(12)
C33B 0.0327(18) 0.042(2) 0.0210(16) -0.0003(15) 0.0044(13) 0.0141(16)
C34B 0.0255(17) 0.059(3) 0.0247(18) 0.0080(17) 0.0118(14) 0.0038(17)
C35B 0.0298(19) 0.049(2) 0.034(2) 0.0023(17) 0.0085(16) -0.0145(16)
C36B 0.0260(17) 0.040(2) 0.0262(17) -0.0071(15) 0.0082(14) -0.0083(14)
C37B 0.0168(13) 0.0323(17) 0.0145(13) -0.0039(13) -0.0013(11) 0.0071(12)
C38B 0.0192(15) 0.0332(18) 0.0187(15) -0.0039(13) 0.0010(12) 0.0088(13)
C39B 0.038(2) 0.040(2) 0.0213(16) 0.0009(14) 0.0021(14) 0.0204(16)
C40B 0.035(2) 0.060(3) 0.0196(17) -0.0047(16) -0.0049(15) 0.0297(19)
C41B 0.0194(16) 0.067(3) 0.0296(18) -0.0101(18) -0.0077(14) 0.0108(17)
C42B 0.0196(15) 0.042(2) 0.0280(17) -0.0085(15) -0.0034(13) 0.0047(14)
C43B 0.0126(13) 0.0217(15) 0.0181(14) -0.0050(11) 0.0032(11) -0.0017(11)
C44B 0.0179(14) 0.0252(16) 0.0192(15) -0.0068(12) -0.0005(12) 0.0037(12)
C45B 0.0158(14) 0.0387(19) 0.0222(16) -0.0105(14) -0.0031(12) 0.0006(13)
C46B 0.0204(15) 0.0344(18) 0.0262(17) -0.0151(14) 0.0048(13) -0.0087(13)
C47B 0.0295(17) 0.0217(16) 0.0281(17) -0.0032(13) 0.0043(13) -0.0098(13)
C48B 0.0238(15) 0.0223(15) 0.0184(14) -0.0009(12) 0.0014(12) -0.0054(12)
C49B 0.0279(18) 0.0298(19) 0.050(2) 0.0071(17) 0.0092(17) -0.0014(15)
C50B 0.0268(17) 0.0370(19) 0.0269(17) -0.0057(15) 0.0009(14) 0.0030(14)
C51B 0.0265(18) 0.050(2) 0.0265(17) -0.0086(16) 0.0033(14) 0.0000(16)
B1B 0.0142(14) 0.0166(15) 0.0144(15) -0.0023(12) -0.0015(12) -0.0009(12)
N1C 0.0365(18) 0.044(2) 0.061(2) 0.0168(17) 0.0036(16) -0.0052(15)
C1C 0.042(2) 0.059(3) 0.041(2) 0.010(2) 0.0007(18) -0.022(2)
C2C 0.036(2) 0.074(3) 0.065(3) -0.003(3) 0.010(2) -0.012(2)
C3C 0.033(2) 0.043(3) 0.101(4) 0.020(3) 0.009(2) -0.0052(18)
C4C 0.061(3) 0.057(3) 0.108(5) 0.004(3) -0.030(3) -0.014(3)
C5C 0.067(3) 0.059(3) 0.054(3) 0.010(2) 0.029(2) 0.009(3)
C6C 0.108(5) 0.072(4) 0.046(3) -0.009(3) 0.022(3) 0.015(3)
C7C 0.055(3) 0.043(3) 0.111(5) 0.015(3) -0.003(3) -0.001(2)
C8C 0.066(4) 0.060(4) 0.279(12) 0.008(6) 0.019(6) 0.029(3)
N1D 0.0242(13) 0.0246(14) 0.0195(13) 0.0021(11) -0.0017(10) -0.0010(11)
C1D 0.0234(16) 0.0289(17) 0.0233(16) 0.0038(13) -0.0014(13) -0.0003(13)
C2D 0.0284(17) 0.040(2) 0.0240(17) 0.0004(15) 0.0003(14) -0.0035(15)
C3D 0.0273(17) 0.0342(19) 0.0234(16) 0.0021(14) -0.0072(13) -0.0015(14)
C4D 0.0309(18) 0.0337(19) 0.0267(17) 0.0004(14) -0.0031(14) -0.0061(15)
C5D 0.0332(18) 0.0252(17) 0.0263(17) 0.0002(14) 0.0005(14) 0.0006(14)
C6D 0.0378(19) 0.0328(19) 0.0257(17) -0.0027(14) -0.0006(14) -0.0043(15)
C7D 0.0339(18) 0.0269(17) 0.0245(17) 0.0065(13) 0.0008(14) -0.0041(14)
C8D 0.036(2) 0.039(2) 0.038(2) -0.0009(17) 0.0094(16) -0.0085(16)
O1E 0.0618(18) 0.0256(13) 0.0431(16) 0.0010(12) 0.0199(14) -0.0002(12)
C1E 0.041(2) 0.047(3) 0.073(3) 0.018(2) 0.016(2) 0.011(2)
C2E 0.071(3) 0.034(2) 0.055(3) 0.010(2) 0.032(2) 0.017(2)
C3E 0.103(4) 0.029(2) 0.039(2) -0.0039(18) 0.027(2) -0.020(2)
C4E 0.076(3) 0.055(3) 0.045(3) -0.012(2) 0.017(2) -0.031(3)

loop_
_atom_type_symbol
_atom_type_description
_atom_type_scat_dispersion_real
_atom_type_scat_dispersion_imag
_atom_type_scat_source
C C 0.0033 0.0016 'International Tables Vol C Tables 4.2.6.8 and 6.1.1.4'
H H 0.0000 0.0000 'International Tables Vol C Tables 4.2.6.8 and 6.1.1.4'
B B 0.0013 0.0007 'International Tables Vol C Tables 4.2.6.8 and 6.1.1.4'
N N 0.0061 0.0033 'International Tables Vol C Tables 4.2.6.8 and 6.1.1.4'
O O 0.0106 0.0060 'International Tables Vol C Tables 4.2.6.8 and 6.1.1.4'
P P 0.1023 0.0942 'International Tables Vol C Tables 4.2.6.8 and 6.1.1.4'
Cr Cr 0.3209 0.6236 'International Tables Vol C Tables 4.2.6.8 and 6.1.1.4'

loop_
_geom_angle_atom_site_label_1
_geom_angle_atom_site_label_2
_geom_angle_atom_site_label_3
_geom_angle
C2A Cr1A C3A 85.28(13)
C2A Cr1A C1A 86.13(14)
C3A Cr1A C1A 86.93(13)
C2A Cr1A P1A 94.48(9)
C3A Cr1A P1A 179.65(10)
C1A Cr1A P1A 92.81(9)
C2A Cr1A P3A 90.83(10)
C3A Cr1A P3A 93.74(10)
C1A Cr1A P3A 176.82(10)
P1A Cr1A P3A 86.51(3)
C2A Cr1A P2A 174.97(10)
C3A Cr1A P2A 93.42(10)
C1A Cr1A P2A 98.67(10)
P1A Cr1A P2A 86.84(3)
P3A Cr1A P2A 84.40(3)
C51A Cr2A C49A 89.96(15)
C51A Cr2A C50A 89.53(14)
C49A Cr2A C50A 85.93(15)
C51A Cr2A C48A 81.88(13)
C49A Cr2A C48A 142.08(13)
C50A Cr2A C48A 130.63(13)
C51A Cr2A C46A 137.56(14)
C49A Cr2A C46A 132.27(14)
C50A Cr2A C46A 89.61(13)
C48A Cr2A C46A 67.07(12)
C51A Cr2A C47A 101.65(14)
C49A Cr2A C47A 167.23(14)
C50A Cr2A C47A 99.31(14)
C48A Cr2A C47A 37.31(11)
C46A Cr2A C47A 36.97(13)
C51A Cr2A C44A 126.09(12)
C49A Cr2A C44A 91.44(13)
C50A Cr2A C44A 144.32(13)
C48A Cr2A C44A 65.22(11)
C46A Cr2A C44A 66.28(12)
C47A Cr2A C44A 77.49(12)
C51A Cr2A C45A 158.41(13)
C49A Cr2A C45A 101.77(13)
C50A Cr2A C45A 109.15(13)
C48A Cr2A C45A 77.73(12)
C46A Cr2A C45A 36.46(12)
C47A Cr2A C45A 65.54(12)
C44A Cr2A C45A 36.83(11)
C51A Cr2A C43A 92.13(12)
C49A Cr2A C43A 106.82(13)
C50A Cr2A C43A 167.13(13)
C48A Cr2A C43A 37.35(11)
C46A Cr2A C43A 80.57(11)
C47A Cr2A C43A 67.86(11)
C44A Cr2A C43A 36.72(10)
C45A Cr2A C43A 67.25(11)
C4A P1A C5A 105.97(13)
C4A P1A C11A 101.42(13)
C5A P1A C11A 97.87(13)
C4A P1A Cr1A 114.29(9)
C5A P1A Cr1A 115.92(9)
C11A P1A Cr1A 119.04(9)
C17A P2A C18A 104.61(13)
C17A P2A C24A 105.30(14)
C18A P2A C24A 98.26(13)
C17A P2A Cr1A 112.34(10)
C18A P2A Cr1A 117.92(10)
C24A P2A Cr1A 116.62(10)
C30A P3A C31A 106.01(13)
C30A P3A C37A 102.44(13)
C31A P3A C37A 97.20(13)
C30A P3A Cr1A 115.92(9)
C31A P3A Cr1A 114.68(10)
C37A P3A Cr1A 118.17(10)
O1A C1A Cr1A 173.2(3)
O2A C2A Cr1A 173.9(3)
O3A C3A Cr1A 173.9(3)
B1A C4A P1A 112.60(18)
B1A C4A H4AA 109.1
P1A C4A H4AA 109.1
B1A C4A H4AB 109.1
P1A C4A H4AB 109.1
H4AA C4A H4AB 107.8
C10A C5A C6A 118.0(3)
C10A C5A P1A 123.5(2)
C6A C5A P1A 118.5(2)
C7A C6A C5A 120.7(3)
C7A C6A H6AA 119.7
C5A C6A H6AA 119.7
C8A C7A C6A 120.8(3)
C8A C7A H7AA 119.6
C6A C7A H7AA 119.6
C7A C8A C9A 119.8(3)
C7A C8A H8AA 120.1
C9A C8A H8AA 120.1
C8A C9A C10A 119.3(3)
C8A C9A H9AA 120.4
C10A C9A H9AA 120.4
C5A C10A C9A 121.4(3)
C5A C10A H10A 119.3
C9A C10A H10A 119.3
C12A C11A C16A 118.2(3)
C12A C11A P1A 123.2(2)
C16A C11A P1A 118.6(2)
C13A C12A C11A 120.7(3)
C13A C12A H12A 119.7
C11A C12A H12A 119.7
C14A C13A C12A 120.2(3)
C14A C13A H13A 119.9
C12A C13A H13A 119.9
C15A C14A C13A 119.8(3)
C15A C14A H14A 120.1
C13A C14A H14A 120.1
C14A C15A C16A 120.0(3)
C14A C15A H15A 120.0
C16A C15A H15A 120.0
C15A C16A C11A 121.0(3)
C15A C16A H16A 119.5
C11A C16A H16A 119.5
B1A C17A P2A 115.49(19)
B1A C17A H17A 108.4
P2A C17A H17A 108.4
B1A C17A H17B 108.4
P2A C17A H17B 108.4
H17A C17A H17B 107.5
C19A C18A C23A 118.1(3)
C19A C18A P2A 119.9(2)
C23A C18A P2A 122.0(2)
C18A C19A C20A 121.0(3)
C18A C19A H19A 119.5
C20A C19A H19A 119.5
C21A C20A C19A 119.8(4)
C21A C20A H20A 120.1
C19A C20A H20A 120.1
C20A C21A C22A 119.7(3)
C20A C21A H21A 120.2
C22A C21A H21A 120.2
C23A C22A C21A 120.5(4)
C23A C22A H22A 119.8
C21A C22A H22A 119.8
C22A C23A C18A 120.8(3)
C22A C23A H23A 119.6
C18A C23A H23A 119.6
C29A C24A C25A 118.0(3)
C29A C24A P2A 123.7(2)
C25A C24A P2A 118.3(2)
C26A C25A C24A 121.1(3)
C26A C25A H25A 119.5
C24A C25A H25A 119.5
C27A C26A C25A 120.7(3)
C27A C26A H26A 119.7
C25A C26A H26A 119.7
C26A C27A C28A 119.4(3)
C26A C27A H27A 120.3
C28A C27A H27A 120.3
C27A C28A C29A 120.4(3)
C27A C28A H28A 119.8
C29A C28A H28A 119.8
C24A C29A C28A 120.4(3)
C24A C29A H29A 119.8
C28A C29A H29A 119.8
B1A C30A P3A 113.26(18)
B1A C30A H30A 108.9
P3A C30A H30A 108.9
B1A C30A H30B 108.9
P3A C30A H30B 108.9
H30A C30A H30B 107.7
C36A C31A C32A 118.1(3)
C36A C31A P3A 124.1(2)
C32A C31A P3A 117.6(2)
C33A C32A C31A 121.6(3)
C33A C32A H32A 119.2
C31A C32A H32A 119.2
C32A C33A C34A 119.4(3)
C32A C33A H33A 120.3
C34A C33A H33A 120.3
C35A C34A C33A 119.5(3)
C35A C34A H34A 120.2
C33A C34A H34A 120.2
C34A C35A C36A 121.0(4)
C34A C35A H35A 119.5
C36A C35A H35A 119.5
C31A C36A C35A 120.3(3)
C31A C36A H36A 119.8
C35A C36A H36A 119.8
C38A C37A C42A 118.3(3)
C38A C37A P3A 122.9(2)
C42A C37A P3A 118.8(2)
C37A C38A C39A 121.3(3)
C37A C38A H38A 119.3
C39A C38A H38A 119.3
C40A C39A C38A 119.6(3)
C40A C39A H39A 120.2
C38A C39A H39A 120.2
C41A C40A C39A 119.4(3)
C41A C40A H40A 120.3
C39A C40A H40A 120.3
C40A C41A C42A 121.3(3)
C40A C41A H41A 119.3
C42A C41A H41A 119.3
C41A C42A C37A 120.0(3)
C41A C42A H42A 120.0
C37A C42A H42A 120.0
C44A C43A C48A 114.4(3)
C44A C43A B1A 120.8(2)
C48A C43A B1A 124.8(3)
C44A C43A Cr2A 70.55(16)
C48A C43A Cr2A 69.34(17)
B1A C43A Cr2A 130.20(19)
C45A C44A C43A 123.6(3)
C45A C44A Cr2A 71.95(17)
C43A C44A Cr2A 72.74(17)
C45A C44A H44A 118.2
C43A C44A H44A 118.2
Cr2A C44A H44A 130.0
C46A C45A C44A 119.9(3)
C46A C45A Cr2A 70.51(18)
C44A C45A Cr2A 71.22(17)
C46A C45A H45A 120.1
C44A C45A H45A 120.1
Cr2A C45A H45A 130.8
C45A C46A C47A 119.3(3)
C45A C46A Cr2A 73.02(18)
C47A C46A Cr2A 71.82(18)
C45A C46A H46A 120.3
C47A C46A H46A 120.3
Cr2A C46A H46A 126.7
C46A C47A C48A 119.9(3)
C46A C47A Cr2A 71.20(19)
C48A C47A Cr2A 70.99(18)
C46A C47A H47A 120.1
C48A C47A H47A 120.1
Cr2A C47A H47A 130.3
C47A C48A C43A 122.8(3)
C47A C48A Cr2A 71.70(19)
C43A C48A Cr2A 73.31(17)
C47A C48A H48A 118.6
C43A C48A H48A 118.6
Cr2A C48A H48A 128.9
O4A C49A Cr2A 177.4(3)
O5A C50A Cr2A 177.2(3)
O6A C51A Cr2A 177.7(3)
C43A B1A C30A 111.5(2)
C43A B1A C17A 106.7(2)
C30A B1A C17A 111.0(2)
C43A B1A C4A 106.0(2)
C30A B1A C4A 109.5(2)
C17A B1A C4A 111.9(2)
C3B Cr1B C1B 85.19(13)
C3B Cr1B C2B 84.30(13)
C1B Cr1B C2B 86.53(13)
C3B Cr1B P3B 97.26(10)
C1B Cr1B P3B 176.74(10)
C2B Cr1B P3B 91.56(10)
C3B Cr1B P2B 92.80(10)
C1B Cr1B P2B 95.85(10)
C2B Cr1B P2B 176.10(10)
P3B Cr1B P2B 86.20(3)
C3B Cr1B P1B 175.84(9)
C1B Cr1B P1B 91.05(9)
C2B Cr1B P1B 97.29(9)
P3B Cr1B P1B 86.56(3)
P2B Cr1B P1B 85.78(3)
C50B Cr2B C51B 90.73(15)
C50B Cr2B C49B 86.89(17)
C51B Cr2B C49B 88.74(17)
C50B Cr2B C44B 141.76(13)
C51B Cr2B C44B 127.05(14)
C49B Cr2B C44B 88.22(14)
C50B Cr2B C46B 86.11(14)
C51B Cr2B C46B 144.21(16)
C49B Cr2B C46B 126.57(15)
C44B Cr2B C46B 66.92(12)
C50B Cr2B C45B 105.61(14)
C51B Cr2B C45B 163.14(13)
C49B Cr2B C45B 96.13(15)
C44B Cr2B C45B 37.47(11)
C46B Cr2B C45B 36.77(13)
C50B Cr2B C47B 96.47(15)
C51B Cr2B C47B 108.69(15)
C49B Cr2B C47B 162.15(15)
C44B Cr2B C47B 78.27(12)
C46B Cr2B C47B 36.84(13)
C45B Cr2B C47B 66.06(13)
C50B Cr2B C48B 128.70(14)
C51B Cr2B C48B 88.93(14)
C49B Cr2B C48B 144.36(15)
C44B Cr2B C48B 65.41(12)
C46B Cr2B C48B 66.23(12)
C45B Cr2B C48B 77.71(12)
C47B Cr2B C48B 36.81(11)
C50B Cr2B C43B 163.49(14)
C51B Cr2B C43B 96.20(13)
C49B Cr2B C43B 108.17(15)
C44B Cr2B C43B 36.47(11)
C46B Cr2B C43B 79.50(11)
C45B Cr2B C43B 66.94(11)
C47B Cr2B C43B 67.12(11)
C48B Cr2B C43B 36.96(11)
C4B P1B C5B 107.78(13)
C4B P1B C11B 101.85(12)
C5B P1B C11B 95.95(13)
C4B P1B Cr1B 113.27(9)
C5B P1B Cr1B 113.73(10)
C11B P1B Cr1B 122.15(9)
C17B P2B C18B 107.44(13)
C17B P2B C24B 102.61(13)
C18B P2B C24B 96.70(13)
C17B P2B Cr1B 113.36(9)
C18B P2B Cr1B 114.59(9)
C24B P2B Cr1B 120.13(10)
C30B P3B C31B 105.71(14)
C30B P3B C37B 101.78(13)
C31B P3B C37B 97.20(13)
C30B P3B Cr1B 113.25(9)
C31B P3B Cr1B 116.04(10)
C37B P3B Cr1B 120.51(11)
O1B C1B Cr1B 173.6(3)
O2B C2B Cr1B 173.0(3)
O3B C3B Cr1B 172.9(3)
B1B C4B P1B 112.18(18)
B1B C4B H4BA 109.2
P1B C4B H4BA 109.2
B1B C4B H4BB 109.2
P1B C4B H4BB 109.2
H4BA C4B H4BB 107.9
C10B C5B C6B 118.0(3)
C10B C5B P1B 123.4(2)
C6B C5B P1B 118.7(2)
C7B C6B C5B 120.6(3)
C7B C6B H6BA 119.7
C5B C6B H6BA 119.7
C8B C7B C6B 120.5(3)
C8B C7B H7BA 119.7
C6B C7B H7BA 119.7
C7B C8B C9B 119.8(3)
C7B C8B H8BA 120.1
C9B C8B H8BA 120.1
C10B C9B C8B 119.6(3)
C10B C9B H9BA 120.2
C8B C9B H9BA 120.2
C5B C10B C9B 121.4(3)
C5B C10B H10B 119.3
C9B C10B H10B 119.3
C12B C11B C16B 118.0(3)
C12B C11B P1B 122.9(2)
C16B C11B P1B 119.1(2)
C11B C12B C13B 120.8(3)
C11B C12B H12B 119.6
C13B C12B H12B 119.6
C14B C13B C12B 120.6(3)
C14B C13B H13B 119.7
C12B C13B H13B 119.7
C13B C14B C15B 119.6(3)
C13B C14B H14B 120.2
C15B C14B H14B 120.2
C14B C15B C16B 119.5(3)
C14B C15B H15B 120.2
C16B C15B H15B 120.2
C15B C16B C11B 121.4(3)
C15B C16B H16B 119.3
C11B C16B H16B 119.3
B1B C17B P2B 112.17(19)
B1B C17B H17C 109.2
P2B C17B H17C 109.2
B1B C17B H17D 109.2
P2B C17B H17D 109.2
H17C C17B H17D 107.9
C23B C18B C19B 118.1(3)
C23B C18B P2B 123.8(2)
C19B C18B P2B 118.1(2)
C20B C19B C18B 121.3(3)
C20B C19B H19B 119.3
C18B C19B H19B 119.3
C21B C20B C19B 119.8(3)
C21B C20B H20B 120.1
C19B C20B H20B 120.1
C20B C21B C22B 120.1(3)
C20B C21B H21B 120.0
C22B C21B H21B 120.0
C21B C22B C23B 120.1(3)
C21B C22B H22B 119.9
C23B C22B H22B 119.9
C18B C23B C22B 120.6(3)
C18B C23B H23B 119.7
C22B C23B H23B 119.7
C25B C24B C29B 118.4(3)
C25B C24B P2B 121.6(2)
C29B C24B P2B 119.9(2)
C24B C25B C26B 120.8(3)
C24B C25B H25B 119.6
C26B C25B H25B 119.6
C27B C26B C25B 119.8(3)
C27B C26B H26B 120.1
C25B C26B H26B 120.1
C28B C27B C26B 119.9(3)
C28B C27B H27B 120.0
C26B C27B H27B 120.0
C27B C28B C29B 120.2(4)
C27B C28B H28B 119.9
C29B C28B H28B 119.9
C28B C29B C24B 120.9(3)
C28B C29B H29B 119.5
C24B C29B H29B 119.5
B1B C30B P3B 113.32(19)
B1B C30B H30C 108.9
P3B C30B H30C 108.9
B1B C30B H30D 108.9
P3B C30B H30D 108.9
H30C C30B H30D 107.7
C36B C31B C32B 118.8(3)
C36B C31B P3B 122.8(2)
C32B C31B P3B 118.4(2)
C33B C32B C31B 120.3(3)
C33B C32B H32B 119.9
C31B C32B H32B 119.9
C34B C33B C32B 119.9(3)
C34B C33B H33B 120.0
C32B C33B H33B 120.0
C35B C34B C33B 120.3(3)
C35B C34B H34B 119.8
C33B C34B H34B 119.8
C34B C35B C36B 120.3(4)
C34B C35B H35B 119.8
C36B C35B H35B 119.8
C35B C36B C31B 120.3(3)
C35B C36B H36B 119.8
C31B C36B H36B 119.8
C38B C37B C42B 118.1(3)
C38B C37B P3B 122.3(2)
C42B C37B P3B 119.5(3)
C37B C38B C39B 120.7(3)
C37B C38B H38B 119.6
C39B C38B H38B 119.6
C40B C39B C38B 119.9(4)
C40B C39B H39B 120.0
C38B C39B H39B 120.0
C41B C40B C39B 120.0(3)
C41B C40B H40B 120.0
C39B C40B H40B 120.0
C40B C41B C42B 120.8(3)
C40B C41B H41B 119.6
C42B C41B H41B 119.6
C41B C42B C37B 120.5(4)
C41B C42B H42B 119.7
C37B C42B H42B 119.7
C44B C43B C48B 115.2(3)
C44B C43B B1B 121.7(3)
C48B C43B B1B 122.5(3)
C44B C43B Cr2B 69.04(16)
C48B C43B Cr2B 69.12(17)
B1B C43B Cr2B 139.05(19)
C43B C44B C45B 122.6(3)
C43B C44B Cr2B 74.49(17)
C45B C44B Cr2B 71.49(17)
C43B C44B H44B 118.7
C45B C44B H44B 118.7
Cr2B C44B H44B 127.5
C46B C45B C44B 119.8(3)
C46B C45B Cr2B 71.47(18)
C44B C45B Cr2B 71.04(17)
C46B C45B H45B 120.1
C44B C45B H45B 120.1
Cr2B C45B H45B 129.8
C45B C46B C47B 119.6(3)
C45B C46B Cr2B 71.76(18)
C47B C46B Cr2B 71.77(18)
C45B C46B H46B 120.2
C47B C46B H46B 120.2
Cr2B C46B H46B 128.5
C46B C47B C48B 119.6(3)
C46B C47B Cr2B 71.39(19)
C48B C47B Cr2B 71.61(18)
C46B C47B H47B 120.2
C48B C47B H47B 120.2
Cr2B C47B H47B 129.1
C47B C48B C43B 123.2(3)
C47B C48B Cr2B 71.58(18)
C43B C48B Cr2B 73.92(17)
C47B C48B H48B 118.4
C43B C48B H48B 118.4
Cr2B C48B H48B 128.6
O4B C49B Cr2B 177.8(4)
O5B C50B Cr2B 177.5(3)
O6B C51B Cr2B 179.0(4)
C43B B1B C17B 111.9(2)
C43B B1B C4B 110.6(2)
C17B B1B C4B 110.8(2)
C43B B1B C30B 100.8(2)
C17B B1B C30B 111.5(2)
C4B B1B C30B 111.0(2)
C5C N1C C1C 110.1(3)
C5C N1C C7C 113.9(4)
C1C N1C C7C 105.5(3)
C5C N1C C3C 106.2(4)
C1C N1C C3C 110.9(4)
C7C N1C C3C 110.4(3)
C2C C1C N1C 115.2(3)
C2C C1C H1CA 108.5
N1C C1C H1CA 108.5
C2C C1C H1CB 108.5
N1C C1C H1CB 108.5
H1CA C1C H1CB 107.5
C1C C2C H2CA 109.5
C1C C2C H2CB 109.5
H2CA C2C H2CB 109.5
C1C C2C H2CC 109.5
H2CA C2C H2CC 109.5
H2CB C2C H2CC 109.5
C4C C3C N1C 115.4(4)
C4C C3C H3CA 108.4
N1C C3C H3CA 108.4
C4C C3C H3CB 108.4
N1C C3C H3CB 108.4
H3CA C3C H3CB 107.5
C3C C4C H4CA 109.5
C3C C4C H4CB 109.5
H4CA C4C H4CB 109.5
C3C C4C H4CC 109.5
H4CA C4C H4CC 109.5
H4CB C4C H4CC 109.5
N1C C5C C6C 114.7(4)
N1C C5C H5CA 108.6
C6C C5C H5CA 108.6
N1C C5C H5CB 108.6
C6C C5C H5CB 108.6
H5CA C5C H5CB 107.6
C5C C6C H6CA 109.5
C5C C6C H6CB 109.5
H6CA C6C H6CB 109.5
C5C C6C H6CC 109.5
H6CA C6C H6CC 109.5
H6CB C6C H6CC 109.5
C8C C7C N1C 113.5(5)
C8C C7C H7CA 108.9
N1C C7C H7CA 108.9
C8C C7C H7CB 108.9
N1C C7C H7CB 108.9
H7CA C7C H7CB 107.7
C7C C8C H8CA 109.5
C7C C8C H8CB 109.5
H8CA C8C H8CB 109.5
C7C C8C H8CC 109.5
H8CA C8C H8CC 109.5
H8CB C8C H8CC 109.5
C1D N1D C7D 107.2(2)
C1D N1D C5D 110.9(2)
C7D N1D C5D 111.2(2)
C1D N1D C3D 110.9(2)
C7D N1D C3D 110.5(2)
C5D N1D C3D 106.2(2)
N1D C1D C2D 115.6(3)
N1D C1D H1DA 108.4
C2D C1D H1DA 108.4
N1D C1D H1DB 108.4
C2D C1D H1DB 108.4
H1DA C1D H1DB 107.4
C1D C2D H2DA 109.5
C1D C2D H2DB 109.5
H2DA C2D H2DB 109.5
C1D C2D H2DC 109.5
H2DA C2D H2DC 109.5
H2DB C2D H2DC 109.5
C4D C3D N1D 115.1(3)
C4D C3D H3DA 108.5
N1D C3D H3DA 108.5
C4D C3D H3DB 108.5
N1D C3D H3DB 108.5
H3DA C3D H3DB 107.5
C3D C4D H4DA 109.5
C3D C4D H4DB 109.5
H4DA C4D H4DB 109.5
C3D C4D H4DC 109.5
H4DA C4D H4DC 109.5
H4DB C4D H4DC 109.5
C6D C5D N1D 114.4(3)
C6D C5D H5DA 108.7
N1D C5D H5DA 108.7
C6D C5D H5DB 108.7
N1D C5D H5DB 108.7
H5DA C5D H5DB 107.6
C5D C6D H6DA 109.5
C5D C6D H6DB 109.5
H6DA C6D H6DB 109.5
C5D C6D H6DC 109.5
H6DA C6D H6DC 109.5
H6DB C6D H6DC 109.5
C8D C7D N1D 115.4(3)
C8D C7D H7DA 108.4
N1D C7D H7DA 108.4
C8D C7D H7DB 108.4
N1D C7D H7DB 108.4
H7DA C7D H7DB 107.5
C7D C8D H8DA 109.5
C7D C8D H8DB 109.5
H8DA C8D H8DB 109.5
C7D C8D H8DC 109.5
H8DA C8D H8DC 109.5
H8DB C8D H8DC 109.5
C3E O1E C2E 113.3(3)
C2E C1E H1EA 109.5
C2E C1E H1EB 109.5
H1EA C1E H1EB 109.5
C2E C1E H1EC 109.5
H1EA C1E H1EC 109.5
H1EB C1E H1EC 109.5
O1E C2E C1E 108.5(3)
O1E C2E H2EA 110.0
C1E C2E H2EA 110.0
O1E C2E H2EB 110.0
C1E C2E H2EB 110.0
H2EA C2E H2EB 108.4
O1E C3E C4E 109.1(4)
O1E C3E H3EA 109.9
C4E C3E H3EA 109.9
O1E C3E H3EB 109.9
C4E C3E H3EB 109.9
H3EA C3E H3EB 108.3
C3E C4E H4EA 109.5
C3E C4E H4EB 109.5
H4EA C4E H4EB 109.5
C3E C4E H4EC 109.5
H4EA C4E H4EC 109.5
H4EB C4E H4EC 109.5

loop_
_geom_bond_atom_site_label_1
_geom_bond_atom_site_label_2
_geom_bond_distance
Cr1A C2A 1.823(3)
Cr1A C3A 1.824(3)
Cr1A C1A 1.828(3)
Cr1A P1A 2.4004(8)
Cr1A P3A 2.4016(8)
Cr1A P2A 2.4068(9)
Cr2A C51A 1.825(3)
Cr2A C49A 1.839(3)
Cr2A C50A 1.840(3)
Cr2A C48A 2.203(3)
Cr2A C46A 2.204(3)
Cr2A C47A 2.212(3)
Cr2A C44A 2.227(3)
Cr2A C45A 2.236(3)
Cr2A C43A 2.255(3)
P1A C4A 1.819(3)
P1A C5A 1.840(3)
P1A C11A 1.842(3)
P2A C17A 1.814(3)
P2A C18A 1.847(3)
P2A C24A 1.856(3)
P3A C30A 1.827(3)
P3A C31A 1.836(3)
P3A C37A 1.860(3)
O1A C1A 1.173(4)
O2A C2A 1.166(4)
O3A C3A 1.172(4)
O4A C49A 1.156(4)
O5A C50A 1.155(4)
O6A C51A 1.156(4)
C4A B1A 1.671(4)
C4A H4AA 0.9900
C4A H4AB 0.9900
C5A C10A 1.387(4)
C5A C6A 1.389(4)
C6A C7A 1.381(5)
C6A H6AA 0.9500
C7A C8A 1.372(5)
C7A H7AA 0.9500
C8A C9A 1.383(5)
C8A H8AA 0.9500
C9A C10A 1.392(4)
C9A H9AA 0.9500
C10A H10A 0.9500
C11A C12A 1.393(4)
C11A C16A 1.396(4)
C12A C13A 1.388(4)
C12A H12A 0.9500
C13A C14A 1.387(5)
C13A H13A 0.9500
C14A C15A 1.377(5)
C14A H14A 0.9500
C15A C16A 1.389(5)
C15A H15A 0.9500
C16A H16A 0.9500
C17A B1A 1.668(4)
C17A H17A 0.9900
C17A H17B 0.9900
C18A C19A 1.388(4)
C18A C23A 1.398(4)
C19A C20A 1.398(5)
C19A H19A 0.9500
C20A C21A 1.379(6)
C20A H20A 0.9500
C21A C22A 1.385(6)
C21A H21A 0.9500
C22A C23A 1.380(5)
C22A H22A 0.9500
C23A H23A 0.9500
C24A C29A 1.383(4)
C24A C25A 1.397(4)
C25A C26A 1.382(5)
C25A H25A 0.9500
C26A C27A 1.368(5)
C26A H26A 0.9500
C27A C28A 1.378(5)
C27A H27A 0.9500
C28A C29A 1.404(5)
C28A H28A 0.9500
C29A H29A 0.9500
C30A B1A 1.649(4)
C30A H30A 0.9900
C30A H30B 0.9900
C31A C36A 1.381(4)
C31A C32A 1.393(4)
C32A C33A 1.384(4)
C32A H32A 0.9500
C33A C34A 1.386(6)
C33A H33A 0.9500
C34A C35A 1.368(6)
C34A H34A 0.9500
C35A C36A 1.394(5)
C35A H35A 0.9500
C36A H36A 0.9500
C37A C38A 1.380(4)
C37A C42A 1.400(4)
C38A C39A 1.405(4)
C38A H38A 0.9500
C39A C40A 1.382(5)
C39A H39A 0.9500
C40A C41A 1.375(5)
C40A H40A 0.9500
C41A C42A 1.391(4)
C41A H41A 0.9500
C42A H42A 0.9500
C43A C44A 1.412(4)
C43A C48A 1.428(4)
C43A B1A 1.646(4)
C44A C45A 1.410(4)
C44A H44A 0.9500
C45A C46A 1.389(5)
C45A H45A 0.9500
C46A C47A 1.400(5)
C46A H46A 0.9500
C47A C48A 1.412(4)
C47A H47A 0.9500
C48A H48A 0.9500
Cr1B C3B 1.822(3)
Cr1B C1B 1.830(3)
Cr1B C2B 1.837(3)
Cr1B P3B 2.3845(8)
Cr1B P2B 2.3997(9)
Cr1B P1B 2.4166(9)
Cr2B C50B 1.821(3)
Cr2B C51B 1.830(4)
Cr2B C49B 1.830(4)
Cr2B C44B 2.209(3)
Cr2B C46B 2.211(3)
Cr2B C45B 2.215(3)
Cr2B C47B 2.216(3)
Cr2B C48B 2.217(3)
Cr2B C43B 2.280(3)
P1B C4B 1.834(3)
P1B C5B 1.841(3)
P1B C11B 1.854(3)
P2B C17B 1.833(3)
P2B C18B 1.837(3)
P2B C24B 1.862(3)
P3B C30B 1.820(3)
P3B C31B 1.841(3)
P3B C37B 1.858(3)
O1B C1B 1.167(4)
O2B C2B 1.160(4)
O3B C3B 1.179(4)
O4B C49B 1.153(5)
O5B C50B 1.163(4)
O6B C51B 1.148(4)
C4B B1B 1.664(4)
C4B H4BA 0.9900
C4B H4BB 0.9900
C5B C10B 1.384(4)
C5B C6B 1.398(4)
C6B C7B 1.381(5)
C6B H6BA 0.9500
C7B C8B 1.373(6)
C7B H7BA 0.9500
C8B C9B 1.387(6)
C8B H8BA 0.9500
C9B C10B 1.384(5)
C9B H9BA 0.9500
C10B H10B 0.9500
C11B C12B 1.386(4)
C11B C16B 1.394(4)
C12B C13B 1.386(4)
C12B H12B 0.9500
C13B C14B 1.381(4)
C13B H13B 0.9500
C14B C15B 1.384(4)
C14B H14B 0.9500
C15B C16B 1.390(4)
C15B H15B 0.9500
C16B H16B 0.9500
C17B B1B 1.655(4)
C17B H17C 0.9900
C17B H17D 0.9900
C18B C23B 1.391(4)
C18B C19B 1.403(4)
C19B C20B 1.382(4)
C19B H19B 0.9500
C20B C21B 1.381(5)
C20B H20B 0.9500
C21B C22B 1.383(5)
C21B H21B 0.9500
C22B C23B 1.397(4)
C22B H22B 0.9500
C23B H23B 0.9500
C24B C25B 1.377(5)
C24B C29B 1.392(5)
C25B C26B 1.405(5)
C25B H25B 0.9500
C26B C27B 1.378(6)
C26B H26B 0.9500
C27B C28B 1.371(6)
C27B H27B 0.9500
C28B C29B 1.389(5)
C28B H28B 0.9500
C29B H29B 0.9500
C30B B1B 1.679(4)
C30B H30C 0.9900
C30B H30D 0.9900
C31B C36B 1.393(5)
C31B C32B 1.396(4)
C32B C33B 1.389(5)
C32B H32B 0.9500
C33B C34B 1.379(6)
C33B H33B 0.9500
C34B C35B 1.373(5)
C34B H34B 0.9500
C35B C36B 1.385(5)
C35B H35B 0.9500
C36B H36B 0.9500
C37B C38B 1.385(5)
C37B C42B 1.407(4)
C38B C39B 1.398(4)
C38B H38B 0.9500
C39B C40B 1.385(6)
C39B H39B 0.9500
C40B C41B 1.362(6)
C40B H40B 0.9500
C41B C42B 1.385(5)
C41B H41B 0.9500
C42B H42B 0.9500
C43B C44B 1.406(4)
C43B C48B 1.426(4)
C43B B1B 1.635(4)
C44B C45B 1.421(4)
C44B H44B 0.9500
C45B C46B 1.396(5)
C45B H45B 0.9500
C46B C47B 1.399(5)
C46B H46B 0.9500
C47B C48B 1.400(4)
C47B H47B 0.9500
C48B H48B 0.9500
N1C C5C 1.507(6)
N1C C1C 1.512(5)
N1C C7C 1.517(6)
N1C C3C 1.527(6)
C1C C2C 1.511(7)
C1C H1CA 0.9900
C1C H1CB 0.9900
C2C H2CA 0.9800
C2C H2CB 0.9800
C2C H2CC 0.9800
C3C C4C 1.499(8)
C3C H3CA 0.9900
C3C H3CB 0.9900
C4C H4CA 0.9800
C4C H4CB 0.9800
C4C H4CC 0.9800
C5C C6C 1.528(8)
C5C H5CA 0.9900
C5C H5CB 0.9900
C6C H6CA 0.9800
C6C H6CB 0.9800
C6C H6CC 0.9800
C7C C8C 1.509(9)
C7C H7CA 0.9900
C7C H7CB 0.9900
C8C H8CA 0.9800
C8C H8CB 0.9800
C8C H8CC 0.9800
N1D C1D 1.516(4)
N1D C7D 1.517(4)
N1D C5D 1.518(4)
N1D C3D 1.531(4)
C1D C2D 1.520(5)
C1D H1DA 0.9900
C1D H1DB 0.9900
C2D H2DA 0.9800
C2D H2DB 0.9800
C2D H2DC 0.9800
C3D C4D 1.513(5)
C3D H3DA 0.9900
C3D H3DB 0.9900
C4D H4DA 0.9800
C4D H4DB 0.9800
C4D H4DC 0.9800
C5D C6D 1.510(5)
C5D H5DA 0.9900
C5D H5DB 0.9900
C6D H6DA 0.9800
C6D H6DB 0.9800
C6D H6DC 0.9800
C7D C8D 1.513(5)
C7D H7DA 0.9900
C7D H7DB 0.9900
C8D H8DA 0.9800
C8D H8DB 0.9800
C8D H8DC 0.9800
O1E C3E 1.420(5)
O1E C2E 1.433(5)
C1E C2E 1.466(7)
C1E H1EA 0.9800
C1E H1EB 0.9800
C1E H1EC 0.9800
C2E H2EA 0.9900
C2E H2EB 0.9900
C3E C4E 1.488(7)
C3E H3EA 0.9900
C3E H3EB 0.9900
C4E H4EA 0.9800
C4E H4EB 0.9800
C4E H4EC 0.9800

loop_
_geom_torsion_atom_site_label_1
_geom_torsion_atom_site_label_2
_geom_torsion_atom_site_label_3
_geom_torsion_atom_site_label_4
_geom_torsion
C5A P1A C4A B1A -166.73(18)
C11A P1A C4A B1A 91.5(2)
Cr1A P1A C4A B1A -37.8(2)
C4A P1A C5A C10A -4.0(3)
C11A P1A C5A C10A 100.3(3)
Cr1A P1A C5A C10A -132.0(2)
C4A P1A C5A C6A 175.1(2)
C11A P1A C5A C6A -80.6(3)
Cr1A P1A C5A C6A 47.1(3)
C10A C5A C6A C7A -0.8(5)
P1A C5A C6A C7A -179.9(3)
C5A C6A C7A C8A 1.7(6)
C6A C7A C8A C9A -1.3(6)
C7A C8A C9A C10A 0.1(5)
C6A C5A C10A C9A -0.5(5)
P1A C5A C10A C9A 178.6(2)
C8A C9A C10A C5A 0.8(5)
C4A P1A C11A C12A -131.2(3)
C5A P1A C11A C12A 120.6(3)
Cr1A P1A C11A C12A -4.9(3)
C4A P1A C11A C16A 46.6(3)
C5A P1A C11A C16A -61.5(3)
Cr1A P1A C11A C16A 173.0(2)
C16A C11A C12A C13A -2.1(5)
P1A C11A C12A C13A 175.8(3)
C11A C12A C13A C14A 0.1(6)
C12A C13A C14A C15A 1.0(7)
C13A C14A C15A C16A -0.1(7)
C14A C15A C16A C11A -2.0(6)
C12A C11A C16A C15A 3.1(5)
P1A C11A C16A C15A -174.9(3)
C18A P2A C17A B1A -165.7(2)
C24A P2A C17A B1A 91.2(2)
Cr1A P2A C17A B1A -36.7(2)
C17A P2A C18A C19A 161.5(3)
C24A P2A C18A C19A -90.3(3)
Cr1A P2A C18A C19A 35.8(3)
C17A P2A C18A C23A -18.2(3)
C24A P2A C18A C23A 90.1(3)
Cr1A P2A C18A C23A -143.8(2)
C23A C18A C19A C20A 1.9(5)
P2A C18A C19A C20A -177.8(3)
C18A C19A C20A C21A 0.0(6)
C19A C20A C21A C22A -1.3(7)
C20A C21A C22A C23A 0.6(6)
C21A C22A C23A C18A 1.4(6)
C19A C18A C23A C22A -2.6(5)
P2A C18A C23A C22A 177.1(3)
C17A P2A C24A C29A 5.7(3)
C18A P2A C24A C29A -102.0(3)
Cr1A P2A C24A C29A 131.0(2)
C17A P2A C24A C25A -175.4(2)
C18A P2A C24A C25A 76.9(3)
Cr1A P2A C24A C25A -50.1(3)
C29A C24A C25A C26A -1.4(5)
P2A C24A C25A C26A 179.6(3)
C24A C25A C26A C27A 0.4(6)
C25A C26A C27A C28A 0.5(6)
C26A C27A C28A C29A -0.4(6)
C25A C24A C29A C28A 1.4(5)
P2A C24A C29A C28A -179.7(2)
C27A C28A C29A C24A -0.6(5)
C31A P3A C30A B1A -158.24(19)
C37A P3A C30A B1A 100.4(2)
Cr1A P3A C30A B1A -29.7(2)
C30A P3A C31A C36A 3.0(3)
C37A P3A C31A C36A 108.2(3)
Cr1A P3A C31A C36A -126.2(3)
C30A P3A C31A C32A -172.8(2)
C37A P3A C31A C32A -67.6(2)
Cr1A P3A C31A C32A 58.0(2)
C36A C31A C32A C33A -0.3(5)
P3A C31A C32A C33A 175.8(2)
C31A C32A C33A C34A 1.3(5)
C32A C33A C34A C35A -1.7(5)
C33A C34A C35A C36A 1.2(6)
C32A C31A C36A C35A -0.2(5)
P3A C31A C36A C35A -176.0(3)
C34A C35A C36A C31A -0.2(6)
C30A P3A C37A C38A -117.6(2)
C31A P3A C37A C38A 134.1(3)
Cr1A P3A C37A C38A 11.1(3)
C30A P3A C37A C42A 62.0(2)
C31A P3A C37A C42A -46.2(2)
Cr1A P3A C37A C42A -169.21(19)
C42A C37A C38A C39A -1.2(4)
P3A C37A C38A C39A 178.5(2)
C37A C38A C39A C40A 0.8(5)
C38A C39A C40A C41A 0.0(5)
C39A C40A C41A C42A -0.4(5)
C40A C41A C42A C37A 0.1(5)
C38A C37A C42A C41A 0.8(4)
P3A C37A C42A C41A -178.9(2)
C48A C43A C44A C45A -1.8(4)
B1A C43A C44A C45A 179.3(3)
Cr2A C43A C44A C45A 53.4(3)
C48A C43A C44A Cr2A -55.2(2)
B1A C43A C44A Cr2A 125.9(2)
C43A C44A C45A C46A -0.7(5)
Cr2A C44A C45A C46A 53.0(3)
C43A C44A C45A Cr2A -53.7(3)
C44A C45A C46A C47A 3.6(5)
Cr2A C45A C46A C47A 56.9(3)
C44A C45A C46A Cr2A -53.4(3)
C45A C46A C47A C48A -3.9(5)
Cr2A C46A C47A C48A 53.7(3)
C45A C46A C47A Cr2A -57.5(3)
C46A C47A C48A C43A 1.3(5)
Cr2A C47A C48A C43A 55.1(3)
C46A C47A C48A Cr2A -53.8(3)
C44A C43A C48A C47A 1.5(4)
B1A C43A C48A C47A -179.7(3)
Cr2A C43A C48A C47A -54.3(3)
C44A C43A C48A Cr2A 55.8(2)
B1A C43A C48A Cr2A -125.3(3)
C44A C43A B1A C30A -155.7(3)
C48A C43A B1A C30A 25.5(4)
Cr2A C43A B1A C30A -65.9(3)
C44A C43A B1A C17A -34.3(3)
C48A C43A B1A C17A 147.0(3)
Cr2A C43A B1A C17A 55.5(3)
C44A C43A B1A C4A 85.2(3)
C48A C43A B1A C4A -93.6(3)
Cr2A C43A B1A C4A 174.97(19)
P3A C30A B1A C43A -162.62(19)
P3A C30A B1A C17A 78.5(2)
P3A C30A B1A C4A -45.6(3)
P2A C17A B1A C43A -161.95(19)
P2A C17A B1A C30A -40.2(3)
P2A C17A B1A C4A 82.5(3)
P1A C4A B1A C43A -153.01(18)
P1A C4A B1A C30A 86.5(2)
P1A C4A B1A C17A -37.0(3)
C5B P1B C4B B1B 164.35(19)
C11B P1B C4B B1B -95.4(2)
Cr1B P1B C4B B1B 37.6(2)
C4B P1B C5B C10B 10.5(3)
C11B P1B C5B C10B -94.0(3)
Cr1B P1B C5B C10B 136.9(2)
C4B P1B C5B C6B -169.8(2)
C11B P1B C5B C6B 85.7(2)
Cr1B P1B C5B C6B -43.4(3)
C10B C5B C6B C7B -2.8(5)
P1B C5B C6B C7B 177.5(3)
C5B C6B C7B C8B 0.5(5)
C6B C7B C8B C9B 1.5(6)
C7B C8B C9B C10B -1.2(5)
C6B C5B C10B C9B 3.1(5)
P1B C5B C10B C9B -177.2(3)
C8B C9B C10B C5B -1.1(5)
C4B P1B C11B C12B 130.2(3)
C5B P1B C11B C12B -120.2(3)
Cr1B P1B C11B C12B 2.7(3)
C4B P1B C11B C16B -51.7(3)
C5B P1B C11B C16B 57.9(3)
Cr1B P1B C11B C16B -179.2(2)
C16B C11B C12B C13B 0.9(4)
P1B C11B C12B C13B 179.0(2)
C11B C12B C13B C14B -1.7(5)
C12B C13B C14B C15B 1.7(5)
C13B C14B C15B C16B -0.9(5)
C14B C15B C16B C11B 0.1(5)
C12B C11B C16B C15B -0.1(5)
P1B C11B C16B C15B -178.3(2)
C18B P2B C17B B1B 166.43(19)
C24B P2B C17B B1B -92.3(2)
Cr1B P2B C17B B1B 38.8(2)
C17B P2B C18B C23B 6.3(3)
C24B P2B C18B C23B -99.2(3)
Cr1B P2B C18B C23B 133.2(2)
C17B P2B C18B C19B -175.0(2)
C24B P2B C18B C19B 79.5(2)
Cr1B P2B C18B C19B -48.0(2)
C23B C18B C19B C20B -0.1(4)
P2B C18B C19B C20B -179.0(2)
C18B C19B C20B C21B -0.1(5)
C19B C20B C21B C22B 0.2(5)
C20B C21B C22B C23B -0.2(5)
C19B C18B C23B C22B 0.1(4)
P2B C18B C23B C22B 178.9(3)
C21B C22B C23B C18B 0.0(5)
C17B P2B C24B C25B 136.3(3)
C18B P2B C24B C25B -114.1(3)
Cr1B P2B C24B C25B 9.4(3)
C17B P2B C24B C29B -46.7(3)
C18B P2B C24B C29B 62.9(3)
Cr1B P2B C24B C29B -173.6(2)
C29B C24B C25B C26B 0.8(5)
P2B C24B C25B C26B 177.8(3)
C24B C25B C26B C27B -0.1(5)
C25B C26B C27B C28B 0.1(6)
C26B C27B C28B C29B -0.8(6)
C27B C28B C29B C24B 1.5(5)
C25B C24B C29B C28B -1.5(5)
P2B C24B C29B C28B -178.6(3)
C31B P3B C30B B1B 165.73(19)
C37B P3B C30B B1B -93.2(2)
Cr1B P3B C30B B1B 37.6(2)
C30B P3B C31B C36B 7.2(3)
C37B P3B C31B C36B -97.2(3)
Cr1B P3B C31B C36B 133.7(2)
C30B P3B C31B C32B -173.1(2)
C37B P3B C31B C32B 82.5(3)
Cr1B P3B C31B C32B -46.7(3)
C36B C31B C32B C33B -0.2(5)
P3B C31B C32B C33B -179.9(2)
C31B C32B C33B C34B 0.8(5)
C32B C33B C34B C35B -1.3(5)
C33B C34B C35B C36B 1.1(6)
C34B C35B C36B C31B -0.4(6)
C32B C31B C36B C35B -0.1(5)
P3B C31B C36B C35B 179.6(3)
C30B P3B C37B C38B 128.6(2)
C31B P3B C37B C38B -123.6(3)
Cr1B P3B C37B C38B 2.4(3)
C30B P3B C37B C42B -50.5(3)
C31B P3B C37B C42B 57.3(3)
Cr1B P3B C37B C42B -176.7(2)
C42B C37B C38B C39B 1.6(4)
P3B C37B C38B C39B -177.5(2)
C37B C38B C39B C40B -1.0(5)
C38B C39B C40B C41B -0.2(5)
C39B C40B C41B C42B 0.6(5)
C40B C41B C42B C37B 0.0(5)
C38B C37B C42B C41B -1.1(5)
P3B C37B C42B C41B 178.0(3)
C48B C43B C44B C45B -2.4(4)
B1B C43B C44B C45B 169.1(3)
Cr2B C43B C44B C45B -55.4(3)
C48B C43B C44B Cr2B 53.0(2)
B1B C43B C44B Cr2B -135.6(3)
C43B C44B C45B C46B 2.5(5)
Cr2B C44B C45B C46B -54.3(3)
C43B C44B C45B Cr2B 56.7(3)
C44B C45B C46B C47B -1.5(5)
Cr2B C45B C46B C47B -55.5(3)
C44B C45B C46B Cr2B 54.1(3)
C45B C46B C47B C48B 0.6(5)
Cr2B C46B C47B C48B -54.9(3)
C45B C46B C47B Cr2B 55.5(3)
C46B C47B C48B C43B -0.6(5)
Cr2B C47B C48B C43B -55.5(3)
C46B C47B C48B Cr2B 54.8(3)
C44B C43B C48B C47B 1.5(4)
B1B C43B C48B C47B -169.9(3)
Cr2B C43B C48B C47B 54.4(3)
C44B C43B C48B Cr2B -53.0(2)
B1B C43B C48B Cr2B 135.7(3)
C44B C43B B1B C17B 153.5(3)
C48B C43B B1B C17B -35.7(4)
Cr2B C43B B1B C17B 59.5(4)
C44B C43B B1B C4B 29.5(4)
C48B C43B B1B C4B -159.6(3)
Cr2B C43B B1B C4B -64.5(4)
C44B C43B B1B C30B -87.9(3)
C48B C43B B1B C30B 82.9(3)
Cr2B C43B B1B C30B 178.1(2)
P2B C17B B1B C43B 149.8(2)
P2B C17B B1B C4B -86.3(2)
P2B C17B B1B C30B 37.8(3)
P1B C4B B1B C43B 164.83(18)
P1B C4B B1B C17B 40.2(3)
P1B C4B B1B C30B -84.1(2)
P3B C30B B1B C43B 157.05(19)
P3B C30B B1B C17B -84.1(3)
P3B C30B B1B C4B 39.8(3)
C5C N1C C1C C2C 58.8(5)
C7C N1C C1C C2C -177.9(4)
C3C N1C C1C C2C -58.5(5)
C5C N1C C3C C4C -177.7(4)
C1C N1C C3C C4C -58.1(5)
C7C N1C C3C C4C 58.4(6)
C1C N1C C5C C6C 57.8(5)
C7C N1C C5C C6C -60.4(5)
C3C N1C C5C C6C 177.9(4)
C5C N1C C7C C8C -57.1(7)
C1C N1C C7C C8C -177.9(6)
C3C N1C C7C C8C 62.3(7)
C7D N1D C1D C2D 178.3(3)
C5D N1D C1D C2D -60.1(3)
C3D N1D C1D C2D 57.6(4)
C1D N1D C3D C4D 55.9(4)
C7D N1D C3D C4D -62.9(4)
C5D N1D C3D C4D 176.5(3)
C1D N1D C5D C6D -60.9(3)
C7D N1D C5D C6D 58.3(4)
C3D N1D C5D C6D 178.6(3)
C1D N1D C7D C8D 172.5(3)
C5D N1D C7D C8D 51.1(4)
C3D N1D C7D C8D -66.5(4)
C3E O1E C2E C1E 170.7(3)
C2E O1E C3E C4E 177.9(3)
